data_7125388
loop_
_publ_author_name
'Hong, Seong-Jin'
'Dutta, Ranjan'
'Kumar, Ravi'
'He, Qing'
'Lynch, Vincent M.'
'Sessler, Jonathan L.'
'Lee, Chang-Hee'

_publ_section_title
;
 meso-Alkylidenyl dibenzihexaphyrins: synthesis and protonation studies.
;
_journal_issue 65
_journal_name_full 'Chemical communications (Cambridge, England)'
_journal_page_first 9693
_journal_page_last 9696
_journal_paper_doi 10.1039/c9cc04607k
_journal_volume 55
_journal_year 2019
_chemical_formula_moiety '2(C82 H34 F10 N4 O8), 4(C H Cl3)'
_chemical_formula_sum 'C168 H72 Cl12 F20 N8 O16'
_chemical_formula_weight 3263.73
_space_group_crystal_system monoclinic
_space_group_IT_number 14
_space_group_name_Hall '-P 2ybc'
_space_group_name_H-M_alt 'P 1 21/c 1'
_atom_sites_solution_hydrogens geom
_audit_creation_date 2017-06-06
_audit_creation_method
;
Olex2 1.2
(compiled 2017.03.28 svn.r3405 for OlexSys, GUI svn.r5337)
;
_audit_update_record
;
2019-06-06 deposited with the CCDC.	2019-07-22 downloaded from the CCDC.
;
_cell_angle_alpha 90
_cell_angle_beta 90.269(2)
_cell_angle_gamma 90
_cell_formula_units_Z 4
_cell_length_a 19.5016(3)
_cell_length_b 35.2797(7)
_cell_length_c 23.3317(6)
_cell_measurement_reflns_used 9272
_cell_measurement_temperature 99.95(18)
_cell_measurement_theta_max 67.4920
_cell_measurement_theta_min 2.5060
_cell_volume 16052.3(6)
_computing_cell_refinement 'CrysAlisPro 1.171.38.43f (Rigaku OD, 2015)'
_computing_data_collection 'CrysAlisPro 1.171.38.43f (Rigaku OD, 2015)'
_computing_data_reduction 'CrysAlisPro 1.171.38.43f (Rigaku OD, 2015)'
_computing_molecular_graphics 'Olex2 (Dolomanov et al., 2009)'
_computing_publication_material 'Olex2 (Dolomanov et al., 2009)'
_computing_structure_refinement 'ShelXL (Sheldrick, 2015)'
_diffrn_ambient_environment N~2~
_diffrn_ambient_temperature 99.95(18)
_diffrn_detector 'CCD plate'
_diffrn_detector_area_resol_mean 5.2940
_diffrn_detector_type AtlasS2
_diffrn_measured_fraction_theta_full 0.993
_diffrn_measured_fraction_theta_max 0.963
_diffrn_measurement_details
;
List of Runs (angles in degrees, time in seconds):

  # Type    Start    End  Width  t~exp~   \w     \q     \k     \f   Frames
#--------------------------------------------------------------------------
  1  \w    -69.00  32.00   1.00   31.51    --  -41.34  57.00-120.00  101
  2  \w   -113.00 -13.00   1.00   31.51    --  -41.34 -57.00  90.00  100
  3  \w     23.00  97.00   1.00   31.51    --   41.34-125.00-180.00   74
  4  \w     35.00 134.00   1.00  110.00    --  108.34 -45.00  30.00   99
  5  \w     80.00 178.00   1.00  110.00    --  108.34  30.00-150.00   98
  6  \w     26.00 104.00   1.00  110.00    --  108.34 -94.00   0.00   78
  7  \w     94.00 178.00   1.00  110.00    --  108.34 125.00   0.00   84
  8  \w     94.00 178.00   1.00  110.00    --  108.34 125.00 -30.00   84
  9  \w   -113.00 -13.00   1.00   31.51    --  -41.34 -57.00 -90.00  100
 10  \w    -33.00  66.00   1.00   31.51    --   41.34 -38.00 -60.00   99
 11  \w     83.00 178.00   1.00  110.00    --  108.34  45.00  90.00   95
;
_diffrn_measurement_device 'four-circle diffractometer'
_diffrn_measurement_device_type 'SuperNova, Dual, Cu at zero, AtlasS2'
_diffrn_measurement_method '\w scans'
_diffrn_orient_matrix_type 'CrysAlisPro convention (1999,Acta A55,543-557)'
_diffrn_orient_matrix_UB_11 -0.0176256000
_diffrn_orient_matrix_UB_12 -0.0088952000
_diffrn_orient_matrix_UB_13 -0.0630170000
_diffrn_orient_matrix_UB_21 -0.0388651000
_diffrn_orient_matrix_UB_22 -0.0358374000
_diffrn_orient_matrix_UB_23 0.0190291000
_diffrn_orient_matrix_UB_31 -0.0664702000
_diffrn_orient_matrix_UB_32 0.0233118000
_diffrn_orient_matrix_UB_33 0.0052186000
_diffrn_radiation_monochromator mirror
_diffrn_radiation_probe x-ray
_diffrn_radiation_type CuK\a
_diffrn_radiation_wavelength 1.54184
_diffrn_reflns_av_R_equivalents 0.0941
_diffrn_reflns_av_unetI/netI 0.1222
_diffrn_reflns_Laue_measured_fraction_full 0.993
_diffrn_reflns_Laue_measured_fraction_max 0.963
_diffrn_reflns_limit_h_max 22
_diffrn_reflns_limit_h_min -23
_diffrn_reflns_limit_k_max 42
_diffrn_reflns_limit_k_min -37
_diffrn_reflns_limit_l_max 27
_diffrn_reflns_limit_l_min -28
_diffrn_reflns_number 91104
_diffrn_reflns_point_group_measured_fraction_full 0.993
_diffrn_reflns_point_group_measured_fraction_max 0.963
_diffrn_reflns_theta_full 67.684
_diffrn_reflns_theta_max 74.156
_diffrn_reflns_theta_min 2.266
_diffrn_source 'micro-focus sealed X-ray tube'
_diffrn_source_type 'SuperNova (Cu) X-ray Source'
_exptl_absorpt_coefficient_mu 2.647
_exptl_absorpt_correction_T_max 1.00000
_exptl_absorpt_correction_T_min 0.54961
_exptl_absorpt_correction_type multi-scan
_exptl_absorpt_process_details
;
CrysAlisPro 1.171.38.43f (Rigaku Oxford Diffraction, 2015)
Empirical absorption correction using spherical harmonics,
 implemented in SCALE3 ABSPACK scaling algorithm.
;
_exptl_crystal_colour purple
_exptl_crystal_density_diffrn 1.350
_exptl_crystal_description needle
_exptl_crystal_F_000 6592
_exptl_crystal_size_max 0.152
_exptl_crystal_size_mid 0.091
_exptl_crystal_size_min 0.069
_refine_diff_density_max 0.907
_refine_diff_density_min -0.933
_refine_diff_density_rms 0.081
_refine_ls_extinction_method none
_refine_ls_goodness_of_fit_ref 1.008
_refine_ls_hydrogen_treatment constr
_refine_ls_matrix_type full
_refine_ls_number_parameters 2017
_refine_ls_number_reflns 31428
_refine_ls_number_restraints 0
_refine_ls_restrained_S_all 1.008
_refine_ls_R_factor_all 0.1770
_refine_ls_R_factor_gt 0.0943
_refine_ls_shift/su_max 0.001
_refine_ls_shift/su_mean 0.000
_refine_ls_structure_factor_coef Fsqd
_refine_ls_weighting_details 'w=1/[\s^2^(Fo^2^)+(0.1449P)^2^] where P=(Fo^2^+2Fc^2^)/3'
_refine_ls_weighting_scheme calc
_refine_ls_wR_factor_gt 0.2450
_refine_ls_wR_factor_ref 0.3053
_reflns_Friedel_coverage 0.000
_reflns_number_gt 14417
_reflns_number_total 31428
_reflns_threshold_expression 'I > 2\s(I)'
_cod_data_source_file c9cc04607k2.cif
_cod_data_source_block Compound5
_cod_database_code 7125388
_shelx_shelxl_version_number 2014/7
_chemical_oxdiff_formula C100H120N8O8F12Cl10
_shelx_space_group_comment
;
The symmetry employed for this shelxl refinement is uniquely defined
by the following loop, which should always be used as a source of
symmetry information in preference to the above space-group names.
They are only intended as comments.
;
_reflns_odcompleteness_completeness 99.30
_reflns_odcompleteness_iscentric 1
_reflns_odcompleteness_theta 66.97
_olex2_refinement_description
;
1. Fixed Uiso
 At 1.2 times of:
  All C(H) groups, All N(H) groups
2.a Ternary CH refined with riding coordinates:
 C168(H168), C165(H165), C166(H166), C167(H167)
2.b Aromatic/amide H refined with riding coordinates:
 N2(H2), C3(H3), C4(H4), N4(H4A), C6(H6), C7(H7), C10(H10), C11(H11), C15(H15),
  C16(H16), C20(H20), C21(H21), C23(H23), C24(H24), C27(H27), C28(H28),
 C32(H32), C33(H33), C38(H38), C39(H39), C40(H40), C41(H41), C47(H47), C48(H48),
  C49(H49), C50(H50), C62(H62), C63(H63), C64(H64), C65(H65), C71(H71),
 C72(H72), C73(H73), C74(H74), N6(H6A), N8(H8), C85(H85), C86(H86), C88(H88),
 C89(H89), C92(H92), C93(H93), C97(H97), C98(H98), C102(H102), C103(H103),
 C105(H105), C106(H106), C109(H109), C110(H110), C114(H114), C115(H115),
 C120(H120), C121(H121), C122(H122), C123(H123), C129(H129), C130(H130),
 C131(H131), C132(H132), C144(H144), C145(H145), C146(H146), C147(H147),
 C153(H153), C154(H154), C155(H155), C156(H156)
;
_olex2_submission_special_instructions 'No special instructions were received'
_oxdiff_exptl_absorpt_empirical_details
;
Empirical correction (ABSPACK) includes:
- Absorption correction using spherical harmonics
- Frame scaling
;
_oxdiff_exptl_absorpt_empirical_full_max 1.797
_oxdiff_exptl_absorpt_empirical_full_min 0.663

loop_
_space_group_symop_operation_xyz
'x, y, z'
'-x, y+1/2, -z+1/2'
'-x, -y, -z'
'x, -y-1/2, z-1/2'

loop_
_atom_site_label
_atom_site_type_symbol
_atom_site_fract_x
_atom_site_fract_y
_atom_site_fract_z
_atom_site_U_iso_or_equiv
_atom_site_adp_type
_atom_site_occupancy
_atom_site_site_symmetry_order
_atom_site_calc_flag
_atom_site_refinement_flags_posn
_atom_site_disorder_assembly
_atom_site_disorder_group
C1 C 0.7979(3) 0.71624(17) 0.1974(3) 0.0445(15) Uani 1 1 d . . .
F1 F 0.4355(2) 0.92780(12) 0.2351(2) 0.0749(13) Uani 1 1 d . . .
N1 N 0.7083(2) 0.67285(13) 0.2248(2) 0.0419(12) Uani 1 1 d . . .
O1 O 0.8847(2) 0.65538(13) 0.1406(2) 0.0608(14) Uani 1 1 d . . .
C2 C 0.7541(3) 0.74879(16) 0.2145(3) 0.0401(14) Uani 1 1 d . . .
F2 F 0.4542(3) 0.99798(13) 0.2765(3) 0.111(2) Uani 1 1 d . . .
N2 N 0.5133(3) 0.86165(14) 0.2883(3) 0.0498(14) Uani 1 1 d . . .
H2 H 0.5211 0.8851 0.2994 0.060 Uiso 1 1 calc R . .
O2 O 0.8738(3) 0.78899(14) 0.1606(3) 0.0738(17) Uani 1 1 d . . .
C3 C 0.7347(4) 0.77629(18) 0.1765(3) 0.0546(18) Uani 1 1 d . . .
H3 H 0.7490 0.7745 0.1377 0.066 Uiso 1 1 calc R . .
F3 F 0.4193(4) 1.01411(16) 0.3868(4) 0.146(3) Uani 1 1 d . . .
N3 N 0.3106(2) 0.81372(13) 0.2803(2) 0.0421(12) Uani 1 1 d . . .
O3 O 0.7883(2) 0.85664(12) 0.2732(3) 0.0639(14) Uani 1 1 d . . .
C4 C 0.6944(4) 0.80693(19) 0.1933(3) 0.0564(18) Uani 1 1 d . . .
H4 H 0.6802 0.8253 0.1659 0.068 Uiso 1 1 calc R . .
F4 F 0.3729(3) 0.9589(2) 0.4560(3) 0.138(3) Uani 1 1 d . . .
N4 N 0.5153(2) 0.62496(13) 0.2733(2) 0.0405(12) Uani 1 1 d . . .
H4A H 0.5116 0.6013 0.2847 0.049 Uiso 1 1 calc R . .
O4 O 0.5808(2) 0.92559(12) 0.2998(3) 0.0627(14) Uani 1 1 d . . .
C5 C 0.6753(3) 0.81042(16) 0.2497(3) 0.0429(15) Uani 1 1 d . . .
F5 F 0.3634(2) 0.88775(15) 0.4164(2) 0.0839(15) Uani 1 1 d . . .
O5 O 0.0995(2) 0.82921(11) 0.2378(2) 0.0534(12) Uani 1 1 d . . .
C6 C 0.6922(3) 0.78184(17) 0.2880(3) 0.0436(15) Uani 1 1 d . . .
H6 H 0.6772 0.7836 0.3266 0.052 Uiso 1 1 calc R . .
F6 F 0.59484(18) 0.61199(10) 0.38314(17) 0.0530(10) Uani 1 1 d . . ..
O6 O 0.1288(2) 0.69854(12) 0.2791(2) 0.0613(14) Uani 1 1 d . . .
C7 C 0.7300(3) 0.75111(16) 0.2711(3) 0.0409(14) Uani 1 1 d . . .
H7 H 0.7398 0.7314 0.2976 0.049 Uiso 1 1 calc R . .
F7 F 0.5978(2) 0.54439(13) 0.4369(2) 0.0818(15) Uani 1 1 d . . .
O7 O 0.2451(2) 0.62404(12) 0.3114(2) 0.0508(12) Uani 1 1 d . . .
C8 C 0.6349(3) 0.84426(16) 0.2690(3) 0.0465(16) Uani 1 1 d . . .
F8 F 0.6441(2) 0.48194(12) 0.3806(3) 0.0924(18) Uani 1 1 d . . .
O8 O 0.4583(2) 0.55938(12) 0.2958(2) 0.0557(13) Uani 1 1 d . . .
C9 C 0.5622(3) 0.83651(17) 0.2716(3) 0.0502(17) Uani 1 1 d . . .
F9 F 0.6856(2) 0.48772(11) 0.2697(3) 0.0854(17) Uani 1 1 d . . .
C10 C 0.5283(3) 0.80294(18) 0.2578(4) 0.069(2) Uani 1 1 d . . .
H10 H 0.5497 0.7804 0.2444 0.083 Uiso 1 1 calc R . .
F10 F 0.68134(19) 0.55481(11) 0.2157(2) 0.0634(12) Uani 1 1 d . . .
C11 C 0.4592(3) 0.80746(18) 0.2665(4) 0.067(2) Uani 1 1 d . . .
H11 H 0.4245 0.7889 0.2611 0.080 Uiso 1 1 calc R . .
C12 C 0.4501(3) 0.84506(17) 0.2850(3) 0.0531(18) Uani 1 1 d . . .
C13 C 0.3897(3) 0.86556(17) 0.3017(3) 0.0476(16) Uani 1 1 d . . .
C14 C 0.3242(3) 0.85070(17) 0.2998(3) 0.0465(15) Uani 1 1 d . . .
C15 C 0.2605(3) 0.86822(18) 0.3204(3) 0.0485(16) Uani 1 1 d . . .
H15 H 0.2551 0.8931 0.3354 0.058 Uiso 1 1 calc R . .
C16 C 0.2116(3) 0.84175(17) 0.3134(3) 0.0485(16) Uani 1 1 d . . .
H16 H 0.1646 0.8442 0.3232 0.058 Uiso 1 1 calc R . .
C17 C 0.2442(3) 0.80855(16) 0.2879(3) 0.0440(15) Uani 1 1 d . . .
C18 C 0.2128(3) 0.77194(16) 0.2749(3) 0.0410(14) Uani 1 1 d . . .
C19 C 0.2601(3) 0.73839(16) 0.2757(3) 0.0380(14) Uani 1 1 d . . .
C20 C 0.2594(3) 0.71264(16) 0.2304(3) 0.0407(14) Uani 1 1 d . . .
H20 H 0.2294 0.7166 0.1988 0.049 Uiso 1 1 calc R . .
C21 C 0.3023(3) 0.68116(16) 0.2313(3) 0.0390(13) Uani 1 1 d . . .
H21 H 0.3019 0.6639 0.2001 0.047 Uiso 1 1 calc R . .
C22 C 0.3454(3) 0.67495(15) 0.2773(3) 0.0345(13) Uani 1 1 d . . .
C23 C 0.3469(3) 0.70072(17) 0.3227(3) 0.0429(14) Uani 1 1 d . . .
H23 H 0.3764 0.6964 0.3546 0.051 Uiso 1 1 calc R . .
C24 C 0.3053(3) 0.73265(17) 0.3212(3) 0.0433(15) Uani 1 1 d . . .
H24 H 0.3076 0.7507 0.3514 0.052 Uiso 1 1 calc R . .
C25 C 0.3912(3) 0.64075(16) 0.2794(3) 0.0405(14) Uani 1 1 d . . .
C26 C 0.4613(3) 0.64969(15) 0.2666(3) 0.0383(13) Uani 1 1 d . . .
C27 C 0.4890(3) 0.68419(17) 0.2480(3) 0.0456(16) Uani 1 1 d . . .
H27 H 0.4637 0.7065 0.2395 0.055 Uiso 1 1 calc R . .
C28 C 0.5591(3) 0.68013(17) 0.2440(3) 0.0453(15) Uani 1 1 d . . .
H28 H 0.5908 0.6992 0.2328 0.054 Uiso 1 1 calc R . .
C29 C 0.5754(3) 0.64274(15) 0.2597(3) 0.0393(14) Uani 1 1 d . . .
C30 C 0.6402(3) 0.62357(15) 0.2683(3) 0.0402(14) Uani 1 1 d . . .
C31 C 0.7027(3) 0.63868(16) 0.2534(3) 0.0382(13) Uani 1 1 d . . .
C32 C 0.7697(3) 0.62457(16) 0.2699(3) 0.0416(14) Uani 1 1 d . . .
H32 H 0.7797 0.6019 0.2902 0.050 Uiso 1 1 calc R . .
C33 C 0.8151(3) 0.65050(17) 0.2501(3) 0.0457(16) Uani 1 1 d . . .
H33 H 0.8636 0.6496 0.2542 0.055 Uiso 1 1 calc R . .
C34 C 0.7755(3) 0.68002(16) 0.2217(3) 0.0401(14) Uani 1 1 d . . .
C35 C 0.8547(3) 0.72048(17) 0.1651(3) 0.0456(15) Uani 1 1 d . . .
C36 C 0.8978(3) 0.68879(19) 0.1407(3) 0.0470(16) Uani 1 1 d . . .
C37 C 0.9583(3) 0.7070(2) 0.1149(3) 0.0566(18) Uani 1 1 d . . .
C38 C 1.0149(4) 0.6898(3) 0.0886(4) 0.071(2) Uani 1 1 d . . .
H38 H 1.0179 0.6631 0.0839 0.085 Uiso 1 1 calc R . .
C39 C 1.0666(4) 0.7140(3) 0.0696(5) 0.095(3) Uani 1 1 d . . .
H39 H 1.1060 0.7033 0.0521 0.114 Uiso 1 1 calc R . .
C40 C 1.0627(5) 0.7526(3) 0.0751(5) 0.101(4) Uani 1 1 d . . .
H40 H 1.0990 0.7679 0.0608 0.121 Uiso 1 1 calc R . .
C41 C 1.0072(4) 0.7699(3) 0.1011(4) 0.078(3) Uani 1 1 d . . .
H41 H 1.0044 0.7966 0.1049 0.093 Uiso 1 1 calc R . .
C42 C 0.9554(4) 0.7460(2) 0.1214(3) 0.061(2) Uani 1 1 d . . .
C43 C 0.8912(4) 0.7568(2) 0.1504(3) 0.0535(18) Uani 1 1 d . . .
C44 C 0.6686(3) 0.87771(16) 0.2798(3) 0.0456(15) Uani 1 1 d . . .
C45 C 0.7454(3) 0.88100(17) 0.2798(3) 0.0487(16) Uani 1 1 d . . .
C46 C 0.7616(3) 0.92166(17) 0.2921(3) 0.0472(15) Uani 1 1 d . . .
C47 C 0.8237(3) 0.94005(18) 0.2975(3) 0.0538(18) Uani 1 1 d . . .
H47 H 0.8656 0.9267 0.2924 0.065 Uiso 1 1 calc R . .
C48 C 0.8238(4) 0.97763(19) 0.3101(3) 0.0551(18) Uani 1 1 d . . .
H48 H 0.8663 0.9906 0.3130 0.066 Uiso 1 1 calc R . .
C49 C 0.7633(4) 0.99759(19) 0.3191(3) 0.0584(19) Uani 1 1 d . . .
H49 H 0.7652 1.0238 0.3283 0.070 Uiso 1 1 calc R . .
C50 C 0.7005(4) 0.97968(18) 0.3146(3) 0.0572(19) Uani 1 1 d . . .
H50 H 0.6588 0.9930 0.3208 0.069 Uiso 1 1 calc R . .
C51 C 0.7009(3) 0.94146(17) 0.3006(3) 0.0461(15) Uani 1 1 d . . .
C52 C 0.6409(4) 0.91530(19) 0.2943(3) 0.0559(18) Uani 1 1 d . . .
C53 C 0.3978(3) 0.90527(19) 0.3233(4) 0.0553(18) Uani 1 1 d . . .
C54 C 0.4207(4) 0.93440(19) 0.2892(4) 0.061(2) Uani 1 1 d . . .
C55 C 0.4301(4) 0.9713(2) 0.3098(5) 0.081(3) Uani 1 1 d . . .
C56 C 0.4128(5) 0.9783(2) 0.3679(6) 0.100(4) Uani 1 1 d . . .
C57 C 0.3890(5) 0.9509(3) 0.4014(5) 0.089(3) Uani 1 1 d . . .
C58 C 0.3826(4) 0.9146(2) 0.3791(4) 0.067(2) Uani 1 1 d . . .
C59 C 0.1444(3) 0.76688(16) 0.2660(3) 0.0432(15) Uani 1 1 d . . .
C60 C 0.0909(3) 0.79693(17) 0.2555(3) 0.0465(16) Uani 1 1 d . . .
C61 C 0.0241(3) 0.77905(18) 0.2694(3) 0.0475(16) Uani 1 1 d . . .
C62 C -0.0403(3) 0.79654(19) 0.2710(3) 0.0564(18) Uani 1 1 d . . .
H62 H -0.0463 0.8224 0.2611 0.068 Uiso 1 1 calc R . .
C63 C -0.0950(3) 0.7740(2) 0.2879(4) 0.060(2) Uani 1 1 d . . .
H63 H -0.1393 0.7851 0.2906 0.072 Uiso 1 1 calc R . .
C64 C -0.0870(3) 0.7361(2) 0.3008(3) 0.0564(19) Uani 1 1 d . . .
H64 H -0.1256 0.7217 0.3123 0.068 Uiso 1 1 calc R . .
C65 C -0.0222(3) 0.7185(2) 0.2970(3) 0.0533(17) Uani 1 1 d . . .
H65 H -0.0163 0.6924 0.3054 0.064 Uiso 1 1 calc R . .
C66 C 0.0330(3) 0.74121(18) 0.2803(3) 0.0477(16) Uani 1 1 d . . .
C67 C 0.1063(3) 0.73078(17) 0.2746(3) 0.0488(17) Uani 1 1 d . . .
C68 C 0.3639(3) 0.60615(16) 0.2934(3) 0.0414(14) Uani 1 1 d . . .
C69 C 0.2896(3) 0.59978(18) 0.3076(3) 0.0469(16) Uani 1 1 d . . .
C70 C 0.2792(3) 0.55891(18) 0.3178(3) 0.0463(15) Uani 1 1 d . . .
C71 C 0.2220(3) 0.53929(19) 0.3335(3) 0.0521(17) Uani 1 1 d . . .
H71 H 0.1796 0.5521 0.3382 0.062 Uiso 1 1 calc R . .
C72 C 0.2262(4) 0.50084(19) 0.3425(3) 0.0567(19) Uani 1 1 d . . .
H72 H 0.1865 0.4869 0.3528 0.068 Uiso 1 1 calc R . .
C73 C 0.2892(4) 0.4824(2) 0.3365(4) 0.070(2) Uani 1 1 d . . .
H73 H 0.2914 0.4558 0.3428 0.083 Uiso 1 1 calc R . .
C74 C 0.3492(4) 0.50181(18) 0.3214(4) 0.059(2) Uani 1 1 d . . .
H74 H 0.3919 0.4892 0.3177 0.071 Uiso 1 1 calc R . .
C75 C 0.3427(3) 0.54034(17) 0.3123(3) 0.0485(16) Uani 1 1 d . . .
C76 C 0.3981(3) 0.56799(16) 0.2994(3) 0.0469(16) Uani 1 1 d . . .
C77 C 0.6388(3) 0.58597(17) 0.2981(3) 0.0472(17) Uani 1 1 d . . .
C78 C 0.6163(3) 0.58163(17) 0.3528(3) 0.0496(17) Uani 1 1 d . . .
C79 C 0.6184(3) 0.5468(2) 0.3817(4) 0.061(2) Uani 1 1 d . . .
C80 C 0.6419(4) 0.51538(19) 0.3530(5) 0.068(2) Uani 1 1 d . . .
C81 C 0.6629(3) 0.51851(18) 0.2981(4) 0.063(2) Uani 1 1 d . . .
C82 C 0.6619(3) 0.55311(17) 0.2697(4) 0.0544(19) Uani 1 1 d . . .
N5 N 0.1417(2) 0.84956(12) 0.4414(2) 0.0389(12) Uani 1 1 d . . .
N6 N 0.2068(2) 0.73346(12) 0.4582(2) 0.0360(11) Uani 1 1 d . . .
H6A H 0.2478 0.7276 0.4713 0.043 Uiso 1 1 calc R . .
N7 N -0.1413(2) 0.64353(12) 0.4028(2) 0.0371(11) Uani 1 1 d . . .
N8 N -0.2110(2) 0.75794(12) 0.4336(2) 0.0406(12) Uani 1 1 d . . .
H8 H -0.2552 0.7628 0.4315 0.049 Uiso 1 1 calc R . .
O9 O -0.1932(2) 0.54228(11) 0.3204(2) 0.0480(11) Uani 1 1 d . . .
O10 O 0.0441(2) 0.53200(12) 0.3656(2) 0.0560(13) Uani 1 1 d . . .
F11 F 0.3515(2) 0.80778(13) 0.4194(2) 0.0743(14) Uani 1 1 d . . .
O11 O 0.1871(2) 0.58349(11) 0.4474(2) 0.0495(11) Uani 1 1 d . . .
F12 F 0.4712(2) 0.79189(15) 0.4719(3) 0.0976(19) Uani 1 1 d . . .
O12 O 0.3211(2) 0.69514(11) 0.4677(2) 0.0474(11) Uani 1 1 d . . .
F13 F 0.4722(2) 0.76621(15) 0.5820(2) 0.0848(15) Uani 1 1 d . . .
O13 O 0.2160(2) 0.94719(11) 0.3789(2) 0.0541(13) Uani 1 1 d . . .
F14 F 0.3520(3) 0.75468(17) 0.6380(2) 0.0908(17) Uani 1 1 d . . .
O14 O -0.0254(2) 0.96046(12) 0.3648(2) 0.0541(12) Uani 1 1 d . . .
F15 F 0.2324(2) 0.77217(14) 0.58604(19) 0.0721(13) Uani 1 1 d . . .
O15 O -0.1961(2) 0.90940(12) 0.4314(2) 0.0598(14) Uani 1 1 d . . .
F16 F -0.2708(2) 0.70968(19) 0.5432(2) 0.0961(18) Uani 1 1 d . . .
O16 O -0.3270(2) 0.79561(12) 0.4298(2) 0.0499(11) Uani 1 1 d . . .
F17 F -0.4027(2) 0.72057(19) 0.5725(2) 0.102(2) Uani 1 1 d . . .
F18 F -0.50283(19) 0.71396(12) 0.49222(19) 0.0641(11) Uani 1 1 d . .. .
F19 F -0.47023(19) 0.69784(13) 0.38334(18) 0.0643(11) Uani 1 1 d . .. .
F20 F -0.33782(17) 0.68673(11) 0.35350(16) 0.0530(9) Uani 1 1 d . . ..
C83 C 0.0831(3) 0.90720(15) 0.4166(3) 0.0408(14) Uani 1 1 d . . .
C84 C 0.0161(3) 0.88724(15) 0.4208(3) 0.0391(14) Uani 1 1 d . . .
C85 C -0.0089(3) 0.87664(17) 0.4744(3) 0.0489(16) Uani 1 1 d . . .
H85 H 0.0165 0.8828 0.5080 0.059 Uiso 1 1 calc R . .
C86 C -0.0706(3) 0.85716(18) 0.4792(3) 0.0499(16) Uani 1 1 d . . .
H86 H -0.0874 0.8501 0.5159 0.060 Uiso 1 1 calc R . .
C87 C -0.1075(3) 0.84811(16) 0.4302(3) 0.0433(15) Uani 1 1 d . . .
C88 C -0.0834(3) 0.85891(16) 0.3772(3) 0.0492(17) Uani 1 1 d . . .
H88 H -0.1091 0.8529 0.3437 0.059 Uiso 1 1 calc R . .
C89 C -0.0220(3) 0.87845(16) 0.3723(3) 0.0474(16) Uani 1 1 d . . .
H89 H -0.0060 0.8858 0.3356 0.057 Uiso 1 1 calc R . .
C90 C -0.1725(3) 0.82500(16) 0.4332(3) 0.0420(15) Uani 1 1 d . . .
C91 C -0.1601(3) 0.78529(17) 0.4360(3) 0.0460(16) Uani 1 1 d . . .
C92 C -0.0971(3) 0.76544(16) 0.4404(3) 0.0486(17) Uani 1 1 d . . .
H92 H -0.0528 0.7766 0.4435 0.058 Uiso 1 1 calc R . .
C93 C -0.1112(3) 0.72700(17) 0.4396(3) 0.0473(16) Uani 1 1 d . . .
H93 H -0.0784 0.7071 0.4418 0.057 Uiso 1 1 calc R . .
C94 C -0.1832(3) 0.72264(16) 0.4347(3) 0.0403(14) Uani 1 1 d . . .
C95 C -0.2271(3) 0.68999(16) 0.4334(3) 0.0403(14) Uani 1 1 d . . .
C96 C -0.2071(3) 0.65405(16) 0.4222(3) 0.0400(14) Uani 1 1 d . . .
C97 C -0.2479(3) 0.61927(17) 0.4300(3) 0.0439(15) Uani 1 1 d . . .
H97 H -0.2942 0.6180 0.4423 0.053 Uiso 1 1 calc R . .
C98 C -0.2077(3) 0.58978(16) 0.4165(3) 0.0400(14) Uani 1 1 d . . .
H98 H -0.2192 0.5636 0.4180 0.048 Uiso 1 1 calc R . .
C99 C -0.1418(3) 0.60648(16) 0.3988(3) 0.0407(14) Uani 1 1 d . . .
C100 C -0.0781(3) 0.58594(15) 0.3820(3) 0.0378(13) Uani 1 1 d . . .
C101 C -0.0138(3) 0.60695(15) 0.3976(3) 0.0375(14) Uani 1 1 d . . .
C102 C 0.0356(3) 0.61333(15) 0.3566(3) 0.0387(14) Uani 1 1 d . . .
H102 H 0.0293 0.6041 0.3187 0.046 Uiso 1 1 calc R . .
C103 C 0.0946(3) 0.63318(15) 0.3709(3) 0.0404(14) Uani 1 1 d . . .
H103 H 0.1282 0.6378 0.3425 0.049 Uiso 1 1 calc R . .
C104 C 0.1047(3) 0.64605(15) 0.4250(3) 0.0371(13) Uani 1 1 d . . .
C105 C 0.0546(3) 0.64050(17) 0.4661(3) 0.0418(14) Uani 1 1 d . . .
H105 H 0.0612 0.6500 0.5039 0.050 Uiso 1 1 calc R . .
C106 C -0.0047(3) 0.62134(17) 0.4524(3) 0.0427(15) Uani 1 1 d . . .
H106 H -0.0393 0.6180 0.4804 0.051 Uiso 1 1 calc R . .
C107 C 0.1692(3) 0.66798(15) 0.4398(3) 0.0381(13) Uani 1 1 d . . .
C108 C 0.1593(3) 0.70791(16) 0.4407(3) 0.0391(14) Uani 1 1 d . . .
C109 C 0.1009(3) 0.72877(15) 0.4225(3) 0.0427(15) Uani 1 1 d . . .
H109 H 0.0594 0.7183 0.4081 0.051 Uiso 1 1 calc R . .
C110 C 0.1149(3) 0.76678(16) 0.4295(3) 0.0441(15) Uani 1 1 d . . .
H110 H 0.0851 0.7872 0.4204 0.053 Uiso 1 1 calc R . .
C111 C 0.1821(3) 0.76971(15) 0.4527(3) 0.0381(14) Uani 1 1 d . . .
C112 C 0.2211(3) 0.80122(15) 0.4736(3) 0.0360(13) Uani 1 1 d . . .
C113 C 0.2020(3) 0.83843(15) 0.4695(3) 0.0364(13) Uani 1 1 d . . .
C114 C 0.2372(3) 0.87145(16) 0.4915(3) 0.0441(15) Uani 1 1 d . . .
H114 H 0.2787 0.8718 0.5129 0.053 Uiso 1 1 calc R . .
C115 C 0.1994(3) 0.90160(17) 0.4755(3) 0.0446(15) Uani 1 1 d . . .
H115 H 0.2092 0.9275 0.4831 0.054 Uiso 1 1 calc R . .
C116 C 0.1403(3) 0.88664(15) 0.4444(3) 0.0409(15) Uani 1 1 d . . .
C117 C 0.0914(3) 0.94081(15) 0.3883(3) 0.0424(15) Uani 1 1 d . . .
C118 C 0.1575(3) 0.96026(16) 0.3766(3) 0.0468(16) Uani 1 1 d . . .
C119 C 0.1408(3) 0.99891(16) 0.3578(3) 0.0465(16) Uani 1 1 d . . .
C120 C 0.1850(4) 1.02932(18) 0.3487(3) 0.060(2) Uani 1 1 d . . .
H120 H 0.2331 1.0270 0.3542 0.073 Uiso 1 1 calc R . .
C121 C 0.1551(4) 1.0633(2) 0.3312(4) 0.077(3) Uani 1 1 d . . .
H121 H 0.1835 1.0848 0.3248 0.093 Uiso 1 1 calc R . .
C122 C 0.0851(4) 1.0665(2) 0.3230(4) 0.070(2) Uani 1 1 d . . .
H122 H 0.0667 1.0900 0.3102 0.084 Uiso 1 1 calc R . .
C123 C 0.0409(4) 1.03632(19) 0.3329(3) 0.0576(19) Uani 1 1 d . . .
H123 H -0.0073 1.0387 0.3276 0.069 Uiso 1 1 calc R . .
C124 C 0.0703(3) 1.00257(16) 0.3508(3) 0.0452(15) Uani 1 1 d . . .
C125 C 0.0366(3) 0.96640(16) 0.3673(3) 0.0441(15) Uani 1 1 d . . .
C126 C -0.2352(3) 0.84349(17) 0.4318(3) 0.0434(15) Uani 1 1 d . . .
C127 C -0.2414(3) 0.88635(17) 0.4331(3) 0.0490(16) Uani 1 1 d . . .
C128 C -0.3165(3) 0.89503(18) 0.4368(3) 0.0504(17) Uani 1 1 d . . .
C129 C -0.3494(3) 0.92962(19) 0.4420(4) 0.060(2) Uani 1 1 d . . .
H129 H -0.3241 0.9527 0.4425 0.072 Uiso 1 1 calc R . .
C130 C -0.4188(4) 0.9296(2) 0.4462(4) 0.076(3) Uani 1 1 d . . .
H130 H -0.4421 0.9531 0.4504 0.091 Uiso 1 1 calc R . .
C131 C -0.4570(4) 0.8963(2) 0.4445(4) 0.080(3) Uani 1 1 d . . .
H131 H -0.5055 0.8972 0.4477 0.095 Uiso 1 1 calc R . .
C132 C -0.4236(4) 0.8617(2) 0.4382(4) 0.069(2) Uani 1 1 d . . .
H132 H -0.4487 0.8386 0.4362 0.083 Uiso 1 1 calc R . .
C133 C -0.3535(3) 0.86166(19) 0.4350(3) 0.0520(17) Uani 1 1 d . . .
C134 C -0.3059(3) 0.82868(18) 0.4318(3) 0.0452(15) Uani 1 1 d . . .
C135 C -0.3007(3) 0.69677(15) 0.4487(3) 0.0382(13) Uani 1 1 d . . .
C136 C -0.3199(3) 0.7068(2) 0.5031(3) 0.0559(19) Uani 1 1 d . . .
C137 C -0.3861(4) 0.7118(2) 0.5186(3) 0.064(2) Uani 1 1 d . . .
C138 C -0.4380(3) 0.70907(18) 0.4778(3) 0.0449(16) Uani 1 1 d . . .
C139 C -0.4202(3) 0.70093(17) 0.4233(3) 0.0439(15) Uani 1 1 d . . .
C140 C -0.3523(3) 0.69485(16) 0.4081(3) 0.0401(14) Uani 1 1 d . . .
C141 C -0.0764(3) 0.55191(15) 0.3552(3) 0.0388(14) Uani 1 1 d . . .
C142 C -0.1342(3) 0.53124(15) 0.3268(3) 0.0422(15) Uani 1 1 d . . .
C143 C -0.1077(3) 0.49404(16) 0.3068(3) 0.0441(15) Uani 1 1 d . . .
C144 C -0.1422(3) 0.46474(16) 0.2806(3) 0.0485(16) Uani 1 1 d . . .
H144 H -0.1900 0.4663 0.2728 0.058 Uiso 1 1 calc R . .
C145 C -0.1043(4) 0.43242(17) 0.2658(3) 0.0520(17) Uani 1 1 d . . .
H145 H -0.1265 0.4117 0.2475 0.062 Uiso 1 1 calc R . .
C146 C -0.0344(4) 0.4306(2) 0.2777(4) 0.061(2) Uani 1 1 d . . .
H146 H -0.0097 0.4083 0.2682 0.073 Uiso 1 1 calc R . .
C147 C -0.0006(3) 0.46014(17) 0.3025(3) 0.0529(18) Uani 1 1 d . . .
H147 H 0.0475 0.4590 0.3090 0.064 Uiso 1 1 calc R . .
C148 C -0.0384(3) 0.49210(17) 0.3183(3) 0.0468(16) Uani 1 1 d . . .
C149 C -0.0137(3) 0.52702(16) 0.3475(3) 0.0452(15) Uani 1 1 d . . .
C150 C 0.2294(3) 0.64882(15) 0.4504(3) 0.0397(14) Uani 1 1 d . . .
C151 C 0.2998(3) 0.66281(16) 0.4591(3) 0.0411(14) Uani 1 1 d . . .
C152 C 0.3459(3) 0.62927(17) 0.4575(3) 0.0453(15) Uani 1 1 d . . .
C153 C 0.4164(3) 0.62859(19) 0.4589(4) 0.059(2) Uani 1 1 d . . .
H153 H 0.4423 0.6514 0.4608 0.071 Uiso 1 1 calc R . .
C154 C 0.4486(4) 0.5932(2) 0.4575(4) 0.068(2) Uani 1 1 d . . .
H154 H 0.4973 0.5920 0.4581 0.082 Uiso 1 1 calc R . .
C155 C 0.4108(3) 0.5599(2) 0.4550(4) 0.064(2) Uani 1 1 d . . .
H155 H 0.4336 0.5361 0.4546 0.077 Uiso 1 1 calc R . .
C156 C 0.3396(3) 0.56129(17) 0.4533(3) 0.0497(17) Uani 1 1 d . . .
H156 H 0.3132 0.5387 0.4518 0.060 Uiso 1 1 calc R . .
C157 C 0.3084(3) 0.59636(18) 0.4538(3) 0.0442(15) Uani 1 1 d . . .
C158 C 0.2333(3) 0.60616(16) 0.4502(3) 0.0391(13) Uani 1 1 d . . .
C159 C 0.2887(3) 0.79200(16) 0.5015(3) 0.0387(14) Uani 1 1 d . . .
C160 C 0.2914(3) 0.77766(19) 0.5572(3) 0.0530(17) Uani 1 1 d . . .
C161 C 0.3517(4) 0.7689(2) 0.5844(3) 0.062(2) Uani 1 1 d . . .
C162 C 0.4131(3) 0.7747(2) 0.5555(4) 0.060(2) Uani 1 1 d . . .
C163 C 0.4125(3) 0.7874(2) 0.5007(4) 0.062(2) Uani 1 1 d . . .
C164 C 0.3500(3) 0.79580(18) 0.4742(3) 0.0495(17) Uani 1 1 d . . .
Cl4 Cl 0.2285(3) 0.68198(11) 0.6170(2) 0.1665(17) Uani 1 1 d . . .
Cl5 Cl 0.1514(2) 0.61512(11) 0.59697(16) 0.1354(12) Uani 1 1 d . . ..
Cl6 Cl 0.2768(2) 0.60971(13) 0.6578(2) 0.1678(17) Uani 1 1 d . . .
C168 C 0.2070(6) 0.6380(3) 0.6421(6) 0.107(4) Uani 1 1 d . . .
H168 H 0.1820 0.6420 0.6790 0.128 Uiso 1 1 calc R . .
Cl10 Cl -0.10680(10) 1.03163(5) 0.43385(9) 0.0666(5) Uani 1 1 d . . ..
Cl11 Cl -0.07320(13) 0.96844(7) 0.50838(10) 0.0855(7) Uani 1 1 d . .. .
Cl12 Cl -0.21305(10) 0.99296(5) 0.49642(10) 0.0693(6) Uani 1 1 d . .. .
C165 C -0.1335(4) 0.9868(2) 0.4609(4) 0.0600(19) Uani 1 1 d . . .
H165 H -0.1398 0.9688 0.4283 0.072 Uiso 1 1 calc R . .
Cl1 Cl 0.20540(14) 0.51497(6) 0.54459(12) 0.0929(8) Uani 1 1 d . . ..
Cl2 Cl 0.06203(13) 0.53058(6) 0.53523(11) 0.0872(7) Uani 1 1 d . . ..
Cl3 Cl 0.11987(13) 0.46558(6) 0.47506(10) 0.0813(6) Uani 1 1 d . . ..
C166 C 0.1332(5) 0.5122(2) 0.4989(4) 0.076(2) Uani 1 1 d . . .
H166 H 0.1420 0.5285 0.4646 0.091 Uiso 1 1 calc R . .
Cl7 Cl 0.04332(12) 0.64046(7) 0.20228(12) 0.0915(7) Uani 1 1 d . . ..
Cl8 Cl 0.16894(13) 0.63414(9) 0.13425(11) 0.0973(8) Uani 1 1 d . . ..
Cl9 Cl 0.13381(13) 0.57933(6) 0.22076(11) 0.0829(6) Uani 1 1 d . . ..
C167 C 0.1325(4) 0.6271(2) 0.2015(4) 0.066(2) Uani 1 1 d . . .
H167 H 0.1582 0.6423 0.2308 0.079 Uiso 1 1 calc R . .

loop_
_atom_site_aniso_label
_atom_site_aniso_U_11
_atom_site_aniso_U_22
_atom_site_aniso_U_33
_atom_site_aniso_U_23
_atom_site_aniso_U_13
_atom_site_aniso_U_12
C1 0.036(3) 0.050(3) 0.048(4) -0.001(3) 0.015(3) 0.004(3)
F1 0.056(3) 0.059(3) 0.109(4) 0.021(2) -0.005(3) -0.005(2)
N1 0.028(3) 0.041(3) 0.057(3) -0.002(2) 0.019(2) -0.0010(19)
O1 0.044(3) 0.054(3) 0.085(4) -0.018(2) 0.021(3) 0.002(2)
C2 0.026(3) 0.038(3) 0.056(4) 0.001(3) 0.015(3) -0.002(2)
F2 0.084(4) 0.050(3) 0.199(7) 0.031(3) -0.037(4) -0.015(2)
N2 0.036(3) 0.037(3) 0.076(4) -0.008(2) 0.008(3) 0.004(2)
O2 0.081(4) 0.050(3) 0.091(4) 0.011(3) 0.041(3) -0.003(3)
C3 0.057(4) 0.049(4) 0.059(4) 0.002(3) 0.013(4) 0.008(3)
F3 0.129(5) 0.070(4) 0.237(9) -0.068(5) -0.024(6) 0.001(3)
N3 0.023(2) 0.039(3) 0.064(4) 0.003(2) 0.013(2) 0.0012(18)
O3 0.033(2) 0.042(3) 0.116(5) -0.003(3) 0.001(3) 0.0029(19)
C4 0.060(5) 0.047(4) 0.062(5) 0.007(3) 0.004(4) 0.010(3)
F4 0.111(5) 0.139(6) 0.165(7) -0.091(5) 0.023(5) -0.008(4)
N4 0.031(3) 0.038(3) 0.053(3) 0.001(2) 0.017(2) 0.0036(19)
O4 0.034(3) 0.040(2) 0.114(5) -0.016(2) 0.008(3) 0.0029(18)
C5 0.024(3) 0.041(3) 0.064(4) -0.004(3) 0.009(3) 0.004(2)
F5 0.048(3) 0.108(4) 0.095(4) -0.027(3) 0.017(3) -0.010(2)
O5 0.039(2) 0.037(2) 0.084(4) 0.010(2) 0.001(2) 0.0027(18)
C6 0.032(3) 0.047(3) 0.051(4) -0.002(3) 0.019(3) -0.005(2)
F6 0.039(2) 0.053(2) 0.067(3) 0.0067(17) 0.0159(19) 0.0054(15)
O6 0.041(3) 0.044(3) 0.099(4) 0.007(2) 0.025(3) 0.0058(19)
C7 0.023(3) 0.039(3) 0.061(4) 0.000(3) 0.008(3) -0.002(2)
F7 0.067(3) 0.077(3) 0.102(4) 0.037(3) 0.017(3) 0.006(2)
O7 0.026(2) 0.048(2) 0.078(3) 0.009(2) 0.017(2) 0.0029(17)
C8 0.033(3) 0.035(3) 0.071(5) -0.004(3) 0.007(3) -0.002(2)
F8 0.058(3) 0.048(2) 0.171(6) 0.036(3) -0.006(3) -0.0015(19)
O8 0.027(2) 0.042(2) 0.098(4) 0.003(2) 0.013(2) 0.0014(17)
C9 0.031(3) 0.042(3) 0.077(5) -0.014(3) 0.005(3) 0.004(2)
F9 0.045(2) 0.038(2) 0.173(5) -0.026(3) 0.000(3) 0.0032(17)
C10 0.034(4) 0.038(3) 0.134(8) -0.019(4) 0.019(4) -0.002(3)
F10 0.041(2) 0.057(2) 0.092(3) -0.023(2) 0.019(2) 0.0014(17)
C11 0.030(3) 0.037(3) 0.134(8) -0.016(4) 0.018(4) -0.002(3)
C12 0.037(4) 0.037(3) 0.085(5) -0.002(3) 0.010(4) -0.007(3)
C13 0.024(3) 0.041(3) 0.077(5) -0.006(3) 0.004(3) 0.004(2)
C14 0.039(4) 0.039(3) 0.061(4) -0.005(3) 0.009(3) 0.003(2)
C15 0.040(4) 0.045(3) 0.060(4) -0.010(3) 0.006(3) 0.013(3)
C16 0.027(3) 0.052(4) 0.066(5) -0.005(3) 0.013(3) 0.005(3)
C17 0.039(3) 0.035(3) 0.058(4) 0.006(3) 0.010(3) 0.006(2)
C18 0.024(3) 0.045(3) 0.054(4) 0.006(3) 0.014(3) 0.003(2)
C19 0.020(3) 0.042(3) 0.051(4) 0.008(3) 0.014(3) 0.002(2)
C20 0.027(3) 0.049(3) 0.047(4) -0.001(3) 0.005(3) 0.000(2)
C21 0.031(3) 0.040(3) 0.046(4) -0.002(2) 0.010(3) 0.003(2)
C22 0.014(2) 0.038(3) 0.051(4) 0.002(2) 0.011(3) 0.004(2)
C23 0.031(3) 0.047(3) 0.051(4) -0.001(3) 0.003(3) 0.000(2)
C24 0.032(3) 0.042(3) 0.056(4) 0.003(3) 0.007(3) 0.000(2)
C25 0.020(3) 0.045(3) 0.057(4) 0.003(3) 0.011(3) -0.002(2)
C26 0.027(3) 0.038(3) 0.050(4) 0.003(2) 0.007(3) 0.006(2)
C27 0.033(3) 0.044(3) 0.060(4) 0.002(3) 0.022(3) 0.005(2)
C28 0.034(3) 0.044(3) 0.058(4) 0.001(3) 0.017(3) 0.002(2)
C29 0.027(3) 0.036(3) 0.055(4) -0.003(2) 0.015(3) -0.004(2)
C30 0.028(3) 0.034(3) 0.059(4) -0.008(3) 0.011(3) 0.003(2)
C31 0.026(3) 0.040(3) 0.049(4) 0.000(2) 0.015(3) 0.003(2)
C32 0.026(3) 0.039(3) 0.060(4) 0.001(3) 0.013(3) 0.002(2)
C33 0.023(3) 0.046(3) 0.069(5) -0.003(3) 0.019(3) 0.008(2)
C34 0.033(3) 0.038(3) 0.049(4) -0.004(2) 0.014(3) 0.000(2)
C35 0.035(3) 0.047(3) 0.055(4) 0.001(3) 0.012(3) 0.001(2)
C36 0.027(3) 0.063(4) 0.051(4) -0.009(3) 0.016(3) 0.001(3)
C37 0.035(4) 0.077(5) 0.057(5) -0.005(4) 0.018(3) -0.006(3)
C38 0.039(4) 0.098(6) 0.076(6) -0.019(5) 0.027(4) 0.007(4)
C39 0.045(5) 0.122(8) 0.119(9) 0.019(7) 0.050(6) 0.007(5)
C40 0.061(6) 0.118(8) 0.126(9) 0.006(7) 0.045(6) -0.037(5)
C41 0.063(5) 0.089(6) 0.081(6) 0.014(5) 0.039(5) -0.017(4)
C42 0.045(4) 0.079(5) 0.060(5) 0.002(4) 0.024(4) -0.005(3)
C43 0.048(4) 0.060(4) 0.053(4) 0.008(3) 0.022(4) -0.004(3)
C44 0.036(3) 0.039(3) 0.062(4) -0.005(3) 0.007(3) 0.004(2)
C45 0.039(4) 0.041(3) 0.066(5) -0.001(3) 0.000(3) -0.007(3)
C46 0.036(3) 0.045(3) 0.061(4) 0.003(3) 0.004(3) -0.006(3)
C47 0.040(4) 0.047(4) 0.074(5) 0.009(3) 0.003(4) -0.009(3)
C48 0.044(4) 0.053(4) 0.068(5) 0.004(3) -0.001(4) -0.013(3)
C49 0.057(4) 0.043(4) 0.075(5) -0.006(3) -0.001(4) -0.008(3)
C50 0.047(4) 0.040(3) 0.084(6) -0.015(3) 0.006(4) -0.008(3)
C51 0.037(3) 0.039(3) 0.062(4) 0.001(3) 0.003(3) -0.010(2)
C52 0.041(4) 0.046(4) 0.080(5) -0.006(3) 0.007(4) -0.005(3)
C53 0.030(3) 0.054(4) 0.082(6) -0.011(3) 0.006(4) 0.012(3)
C54 0.044(4) 0.045(4) 0.093(6) 0.008(4) 0.009(4) -0.003(3)
C55 0.053(5) 0.046(4) 0.142(10) 0.007(5) -0.022(6) 0.001(3)
C56 0.083(7) 0.046(5) 0.171(12) -0.026(6) -0.027(8) 0.002(4)
C57 0.056(5) 0.088(7) 0.124(9) -0.041(6) 0.002(6) 0.014(5)
C58 0.034(4) 0.063(5) 0.103(7) -0.012(4) 0.015(4) -0.001(3)
C59 0.029(3) 0.039(3) 0.061(4) 0.003(3) 0.016(3) 0.003(2)
C60 0.027(3) 0.047(4) 0.066(5) 0.000(3) 0.005(3) -0.002(2)
C61 0.032(3) 0.051(4) 0.060(4) -0.007(3) 0.004(3) 0.002(3)
C62 0.040(4) 0.048(4) 0.081(5) -0.007(3) 0.002(4) 0.001(3)
C63 0.030(3) 0.062(4) 0.087(6) -0.011(4) 0.008(4) 0.001(3)
C64 0.029(3) 0.061(4) 0.079(5) -0.010(4) 0.017(4) -0.010(3)
C65 0.039(4) 0.053(4) 0.068(5) -0.007(3) 0.008(3) -0.011(3)
C66 0.033(3) 0.049(4) 0.061(4) -0.002(3) 0.007(3) 0.006(3)
C67 0.031(3) 0.043(3) 0.072(5) 0.003(3) 0.021(3) -0.004(2)
C68 0.028(3) 0.040(3) 0.056(4) -0.001(3) 0.008(3) 0.001(2)
C69 0.028(3) 0.054(4) 0.058(4) -0.003(3) 0.006(3) -0.011(3)
C70 0.032(3) 0.050(4) 0.056(4) 0.001(3) -0.001(3) -0.002(3)
C71 0.035(4) 0.058(4) 0.064(5) 0.004(3) 0.004(3) -0.006(3)
C72 0.042(4) 0.053(4) 0.075(5) 0.003(3) 0.010(4) -0.015(3)
C73 0.068(5) 0.044(4) 0.096(7) 0.011(4) -0.001(5) -0.018(3)
C74 0.050(4) 0.036(3) 0.093(6) 0.004(3) 0.002(4) -0.002(3)
C75 0.040(4) 0.044(3) 0.062(4) -0.002(3) 0.002(3) -0.004(3)
C76 0.038(4) 0.032(3) 0.071(5) -0.001(3) 0.011(3) -0.001(2)
C77 0.016(3) 0.043(3) 0.082(5) -0.001(3) 0.014(3) -0.002(2)
C78 0.029(3) 0.042(3) 0.078(5) 0.002(3) 0.012(3) -0.001(2)
C79 0.038(4) 0.052(4) 0.093(6) 0.016(4) 0.005(4) -0.006(3)
C80 0.034(4) 0.043(4) 0.126(8) 0.010(4) -0.003(5) -0.003(3)
C81 0.032(4) 0.036(3) 0.120(8) -0.010(4) 0.001(4) 0.002(3)
C82 0.028(3) 0.038(3) 0.097(6) -0.016(3) 0.009(4) 0.002(2)
N5 0.028(3) 0.029(2) 0.059(3) -0.001(2) 0.013(2) -0.0001(18)
N6 0.025(2) 0.031(2) 0.052(3) -0.002(2) 0.008(2) -0.0013(17)
N7 0.026(2) 0.032(2) 0.054(3) 0.000(2) 0.004(2) -0.0042(17)
N8 0.023(2) 0.037(2) 0.062(3) -0.003(2) 0.015(2) -0.0009(18)
O9 0.027(2) 0.037(2) 0.080(3) -0.006(2) 0.002(2) 0.0035(16)
O10 0.024(2) 0.045(2) 0.099(4) 0.000(2) 0.001(2) -0.0012(17)
F11 0.041(2) 0.082(3) 0.099(4) 0.032(3) 0.034(2) 0.0121(19)
O11 0.035(2) 0.035(2) 0.078(3) 0.010(2) 0.002(2) -0.0006(17)
F12 0.027(2) 0.109(4) 0.157(5) 0.038(4) 0.023(3) 0.002(2)
O12 0.026(2) 0.044(2) 0.073(3) 0.003(2) 0.002(2) -0.0027(17)
F13 0.046(3) 0.106(4) 0.102(4) -0.029(3) -0.017(3) 0.020(2)
O13 0.034(2) 0.035(2) 0.093(4) -0.004(2) 0.026(2) -0.0003(17)
F14 0.080(3) 0.137(5) 0.056(3) -0.013(3) 0.002(3) 0.051(3)
O14 0.042(3) 0.041(2) 0.080(4) -0.004(2) 0.009(2) 0.0020(18)
F15 0.046(2) 0.110(3) 0.061(3) 0.013(2) 0.026(2) 0.028(2)
O15 0.034(2) 0.038(2) 0.107(4) -0.005(2) 0.012(3) -0.0016(18)
F16 0.047(3) 0.182(6) 0.060(3) -0.037(3) -0.002(2) 0.014(3)
O16 0.034(2) 0.049(3) 0.067(3) 0.003(2) 0.007(2) -0.0043(18)
F17 0.053(3) 0.189(6) 0.063(3) -0.037(3) 0.015(3) 0.017(3)
F18 0.035(2) 0.079(3) 0.079(3) -0.015(2) 0.020(2) 0.0078(18)
F19 0.034(2) 0.098(3) 0.060(3) -0.005(2) 0.002(2) 0.0033(19)
F20 0.0323(19) 0.080(3) 0.047(2) -0.0030(18) 0.0119(17) -0.0017(17)
C83 0.030(3) 0.034(3) 0.058(4) -0.006(3) 0.010(3) -0.001(2)
C84 0.027(3) 0.031(3) 0.059(4) -0.003(2) 0.015(3) 0.001(2)
C85 0.037(3) 0.049(4) 0.061(4) -0.005(3) 0.008(3) -0.012(3)
C86 0.032(3) 0.058(4) 0.060(5) 0.004(3) 0.012(3) -0.005(3)
C87 0.022(3) 0.037(3) 0.071(5) 0.000(3) 0.013(3) -0.002(2)
C88 0.039(4) 0.035(3) 0.075(5) -0.007(3) 0.012(3) -0.007(2)
C89 0.038(3) 0.038(3) 0.067(5) -0.004(3) 0.018(3) -0.003(2)
C90 0.024(3) 0.037(3) 0.065(4) -0.005(3) 0.016(3) -0.003(2)
C91 0.029(3) 0.043(3) 0.066(4) -0.002(3) 0.017(3) -0.006(2)
C92 0.033(3) 0.039(3) 0.074(5) -0.009(3) 0.018(3) -0.007(2)
C93 0.032(3) 0.042(3) 0.068(5) -0.001(3) 0.012(3) -0.002(2)
C94 0.025(3) 0.042(3) 0.054(4) -0.005(3) 0.010(3) -0.006(2)
C95 0.026(3) 0.044(3) 0.051(4) -0.003(3) 0.009(3) 0.001(2)
C96 0.026(3) 0.043(3) 0.051(4) -0.002(3) 0.009(3) -0.002(2)
C97 0.024(3) 0.048(3) 0.060(4) -0.003(3) 0.008(3) -0.009(2)
C98 0.026(3) 0.036(3) 0.058(4) -0.002(3) 0.014(3) -0.003(2)
C99 0.022(3) 0.042(3) 0.058(4) 0.003(3) 0.007(3) -0.008(2)
C100 0.022(3) 0.040(3) 0.052(4) 0.012(2) 0.006(3) -0.003(2)
C101 0.021(3) 0.032(3) 0.059(4) 0.005(2) 0.011(3) 0.003(2)
C102 0.032(3) 0.031(3) 0.053(4) 0.000(2) 0.010(3) -0.002(2)
C103 0.022(3) 0.036(3) 0.062(4) 0.000(3) 0.010(3) -0.005(2)
C104 0.022(3) 0.032(3) 0.057(4) 0.001(2) 0.005(3) 0.001(2)
C105 0.021(3) 0.051(3) 0.054(4) -0.005(3) 0.007(3) -0.008(2)
C106 0.024(3) 0.050(3) 0.054(4) -0.003(3) 0.014(3) -0.006(2)
C107 0.025(3) 0.039(3) 0.051(4) 0.006(2) 0.009(3) -0.003(2)
C108 0.026(3) 0.039(3) 0.052(4) 0.003(3) 0.006(3) 0.001(2)
C109 0.027(3) 0.034(3) 0.067(4) 0.001(3) 0.004(3) -0.003(2)
C110 0.025(3) 0.036(3) 0.071(5) 0.001(3) 0.001(3) 0.004(2)
C111 0.021(3) 0.036(3) 0.058(4) -0.004(2) 0.016(3) -0.002(2)
C112 0.019(3) 0.042(3) 0.047(4) -0.004(2) 0.010(3) 0.000(2)
C113 0.022(3) 0.036(3) 0.051(4) -0.003(2) 0.010(3) 0.001(2)
C114 0.022(3) 0.046(3) 0.065(4) -0.009(3) 0.014(3) -0.003(2)
C115 0.027(3) 0.040(3) 0.067(4) -0.013(3) 0.013(3) -0.001(2)
C116 0.026(3) 0.034(3) 0.063(4) -0.005(3) 0.021(3) -0.008(2)
C117 0.030(3) 0.033(3) 0.064(4) -0.001(3) 0.015(3) 0.002(2)
C118 0.046(4) 0.035(3) 0.060(4) -0.002(3) 0.024(3) 0.001(2)
C119 0.043(4) 0.038(3) 0.059(4) 0.001(3) 0.024(3) 0.000(2)
C120 0.055(4) 0.042(4) 0.085(6) 0.006(3) 0.034(4) -0.004(3)
C121 0.076(6) 0.042(4) 0.115(8) 0.014(4) 0.033(5) -0.007(4)
C122 0.057(5) 0.050(4) 0.103(7) 0.021(4) 0.018(5) 0.010(3)
C123 0.055(4) 0.049(4) 0.069(5) 0.012(3) 0.011(4) 0.010(3)
C124 0.052(4) 0.037(3) 0.047(4) -0.002(3) 0.011(3) -0.001(3)
C125 0.030(3) 0.038(3) 0.065(4) -0.001(3) 0.018(3) -0.002(2)
C126 0.029(3) 0.048(3) 0.054(4) -0.005(3) 0.009(3) -0.005(2)
C127 0.044(4) 0.040(3) 0.063(4) 0.001(3) 0.009(3) -0.001(3)
C128 0.032(3) 0.052(4) 0.067(5) 0.003(3) 0.009(3) 0.002(3)
C129 0.037(4) 0.046(4) 0.097(6) 0.011(4) 0.012(4) 0.006(3)
C130 0.041(4) 0.069(5) 0.118(8) 0.010(5) 0.015(5) 0.021(4)
C131 0.041(4) 0.071(5) 0.126(8) 0.024(5) 0.006(5) 0.009(4)
C132 0.037(4) 0.057(4) 0.114(7) 0.017(4) 0.006(4) -0.002(3)
C133 0.032(3) 0.056(4) 0.068(5) 0.013(3) 0.010(3) 0.002(3)
C134 0.030(3) 0.057(4) 0.048(4) 0.001(3) 0.014(3) -0.003(3)
C135 0.021(3) 0.039(3) 0.054(4) 0.001(3) 0.007(3) -0.003(2)
C136 0.025(3) 0.091(5) 0.053(4) -0.024(4) 0.003(3) 0.009(3)
C137 0.053(5) 0.094(6) 0.045(4) -0.014(4) 0.020(4) 0.008(4)
C138 0.021(3) 0.058(4) 0.056(4) -0.012(3) 0.018(3) 0.004(2)
C139 0.027(3) 0.046(3) 0.059(4) -0.003(3) 0.006(3) -0.005(2)
C140 0.030(3) 0.039(3) 0.051(4) -0.001(3) 0.013(3) -0.002(2)
C141 0.023(3) 0.034(3) 0.060(4) 0.007(3) 0.007(3) -0.002(2)
C142 0.033(3) 0.031(3) 0.064(4) 0.007(3) 0.013(3) -0.004(2)
C143 0.035(3) 0.038(3) 0.059(4) 0.006(3) 0.011(3) 0.004(2)
C144 0.043(4) 0.033(3) 0.069(5) 0.001(3) -0.001(3) 0.000(2)
C145 0.062(5) 0.037(3) 0.057(4) -0.003(3) 0.007(4) 0.000(3)
C146 0.053(4) 0.048(4) 0.082(6) -0.001(3) 0.011(4) 0.018(3)
C147 0.039(4) 0.041(3) 0.079(5) 0.000(3) 0.008(4) 0.010(3)
C148 0.040(4) 0.037(3) 0.063(4) 0.005(3) 0.007(3) 0.001(2)
C149 0.034(4) 0.036(3) 0.065(4) 0.000(3) 0.009(3) -0.001(2)
C150 0.032(3) 0.035(3) 0.053(4) -0.002(2) 0.005(3) -0.006(2)
C151 0.027(3) 0.040(3) 0.056(4) 0.004(3) 0.007(3) 0.000(2)
C152 0.029(3) 0.045(3) 0.063(4) 0.003(3) 0.005(3) 0.000(2)
C153 0.036(4) 0.047(4) 0.095(6) 0.008(4) 0.003(4) -0.001(3)
C154 0.035(4) 0.067(5) 0.103(7) 0.004(4) 0.007(4) 0.015(3)
C155 0.035(4) 0.054(4) 0.102(7) -0.009(4) -0.003(4) 0.016(3)
C156 0.036(3) 0.035(3) 0.078(5) 0.004(3) -0.002(3) 0.005(2)
C157 0.030(3) 0.052(4) 0.051(4) 0.000(3) 0.004(3) 0.004(3)
C158 0.027(3) 0.039(3) 0.051(4) 0.002(2) 0.001(3) 0.003(2)
C159 0.024(3) 0.041(3) 0.051(4) -0.007(3) 0.008(3) 0.002(2)
C160 0.038(4) 0.061(4) 0.060(5) -0.012(3) 0.007(3) 0.019(3)
C161 0.057(5) 0.079(5) 0.050(5) -0.019(4) 0.005(4) 0.023(4)
C162 0.033(4) 0.071(5) 0.076(6) -0.026(4) -0.010(4) 0.017(3)
C163 0.032(4) 0.054(4) 0.099(7) -0.005(4) 0.017(4) -0.001(3)
C164 0.032(3) 0.046(3) 0.071(5) 0.007(3) 0.010(3) -0.002(3)
Cl4 0.212(5) 0.118(3) 0.170(4) 0.021(2) 0.041(3) -0.027(3)
Cl5 0.137(3) 0.152(3) 0.117(3) 0.015(2) -0.006(2) -0.017(2)
Cl6 0.126(3) 0.159(4) 0.219(5) 0.007(3) -0.002(3) 0.034(3)
C168 0.112(9) 0.089(7) 0.120(9) -0.001(6) -0.014(8) -0.003(6)
Cl10 0.0634(11) 0.0469(9) 0.0897(14) -0.0111(8) 0.0206(11) -0.0042(7)
Cl11 0.0912(16) 0.0907(15) 0.0748(14) -0.0125(11) -0.0003(13) 0.0332(12)
Cl12 0.0622(12) 0.0538(10) 0.0922(15) -0.0158(9) 0.0256(11) -0.0035(8)
C165 0.056(4) 0.050(4) 0.074(5) -0.008(3) 0.008(4) 0.003(3)
Cl1 0.1004(18) 0.0605(12) 0.118(2) 0.0229(12) -0.0086(16) -0.0133(11)
Cl2 0.0946(17) 0.0681(13) 0.0991(17) -0.0006(11) 0.0187(14) -0.0113(11)
Cl3 0.1002(17) 0.0545(11) 0.0894(15) 0.0073(10) 0.0126(13) -0.0085(10)
C166 0.082(6) 0.056(5) 0.089(6) 0.015(4) 0.009(5) -0.012(4)
Cl7 0.0668(14) 0.0996(17) 0.1083(19) 0.0173(14) 0.0165(14) 0.0163(12)
Cl8 0.0710(15) 0.140(2) 0.0809(17) 0.0041(15) 0.0055(13) -0.0178(14)
Cl9 0.0884(16) 0.0633(12) 0.0969(17) -0.0112(11) -0.0091(13) -0.0027(10)
C167 0.056(5) 0.069(5) 0.073(5) -0.013(4) -0.009(4) 0.002(4)

loop_
_atom_type_symbol
_atom_type_description
_atom_type_scat_dispersion_real
_atom_type_scat_dispersion_imag
_atom_type_scat_source
C C 0.0181 0.0091 'International Tables Vol C Tables 4.2.6.8 and 6.1.1.4'
H H 0.0000 0.0000 'International Tables Vol C Tables 4.2.6.8 and 6.1.1.4'
Cl Cl 0.3639 0.7018 'International Tables Vol C Tables 4.2.6.8 and 6.1.1.4'
F F 0.0727 0.0534 'International Tables Vol C Tables 4.2.6.8 and 6.1.1.4'
N N 0.0311 0.0180 'International Tables Vol C Tables 4.2.6.8 and 6.1.1.4'
O O 0.0492 0.0322 'International Tables Vol C Tables 4.2.6.8 and 6.1.1.4'

loop_
_geom_angle_atom_site_label_1
_geom_angle_atom_site_label_2
_geom_angle_atom_site_label_3
_geom_angle
C34 C1 C2 113.4(5)
C35 C1 C2 122.5(6)
C35 C1 C34 124.0(5)
C34 N1 C31 105.8(5)
C3 C2 C1 122.1(6)
C3 C2 C7 118.4(5)
C7 C2 C1 119.5(6)
C9 N2 H2 125.1
C9 N2 C12 109.8(5)
C12 N2 H2 125.1
C2 C3 H3 119.3
C2 C3 C4 121.5(7)
C4 C3 H3 119.3
C17 N3 C14 105.5(5)
C3 C4 H4 120.2
C5 C4 C3 119.7(6)
C5 C4 H4 120.2
C26 N4 H4A 125.1
C29 N4 H4A 125.1
C29 N4 C26 109.8(5)
C4 C5 C6 119.2(5)
C4 C5 C8 120.3(6)
C6 C5 C8 120.5(6)
C5 C6 H6 119.4
C7 C6 C5 121.1(6)
C7 C6 H6 119.4
C2 C7 H7 120.0
C6 C7 C2 119.9(6)
C6 C7 H7 120.0
C9 C8 C5 112.3(5)
C44 C8 C5 119.1(5)
C44 C8 C9 128.6(5)
N2 C9 C8 125.3(6)
N2 C9 C10 106.7(5)
C10 C9 C8 127.9(6)
C9 C10 H10 125.3
C11 C10 C9 109.4(6)
C11 C10 H10 125.3
C10 C11 H11 126.8
C10 C11 C12 106.3(6)
C12 C11 H11 126.8
N2 C12 C11 107.8(5)
N2 C12 C13 120.6(6)
C11 C12 C13 131.5(6)
C12 C13 C53 118.4(5)
C14 C13 C12 124.0(6)
C14 C13 C53 117.5(5)
N3 C14 C15 109.8(5)
C13 C14 N3 122.3(5)
C13 C14 C15 127.8(6)
C14 C15 H15 127.2
C16 C15 C14 105.6(5)
C16 C15 H15 127.2
C15 C16 H16 126.4
C15 C16 C17 107.2(5)
C17 C16 H16 126.4
N3 C17 C16 111.9(5)
N3 C17 C18 120.3(5)
C16 C17 C18 127.6(5)
C17 C18 C19 115.9(5)
C59 C18 C17 123.9(5)
C59 C18 C19 120.0(5)
C20 C19 C18 120.0(6)
C24 C19 C18 120.7(6)
C24 C19 C20 119.2(5)
C19 C20 H20 119.8
C21 C20 C19 120.3(6)
C21 C20 H20 119.8
C20 C21 H21 119.9
C22 C21 C20 120.3(6)
C22 C21 H21 119.9
C21 C22 C23 119.9(5)
C21 C22 C25 120.9(5)
C23 C22 C25 119.2(6)
C22 C23 H23 120.0
C24 C23 C22 119.9(6)
C24 C23 H23 120.0
C19 C24 H24 119.8
C23 C24 C19 120.3(6)
C23 C24 H24 119.8
C26 C25 C22 112.6(5)
C68 C25 C22 119.4(5)
C68 C25 C26 128.0(5)
N4 C26 C25 124.4(5)
N4 C26 C27 107.0(5)
C27 C26 C25 128.5(5)
C26 C27 H27 125.9
C28 C27 C26 108.3(5)
C28 C27 H27 125.9
C27 C28 H28 126.2
C27 C28 C29 107.7(5)
C29 C28 H28 126.2
N4 C29 C28 107.3(5)
N4 C29 C30 120.2(5)
C28 C29 C30 132.2(5)
C29 C30 C77 117.3(5)
C31 C30 C29 123.9(5)
C31 C30 C77 118.7(5)
N1 C31 C32 110.7(5)
C30 C31 N1 122.2(5)
C30 C31 C32 126.7(5)
C31 C32 H32 127.2
C33 C32 C31 105.5(5)
C33 C32 H32 127.2
C32 C33 H33 126.5
C32 C33 C34 107.0(5)
C34 C33 H33 126.5
N1 C34 C1 118.7(5)
N1 C34 C33 111.0(5)
C33 C34 C1 130.0(6)
C1 C35 C36 125.9(6)
C1 C35 C43 127.7(6)
C43 C35 C36 106.2(5)
O1 C36 C35 127.3(5)
O1 C36 C37 126.4(6)
C37 C36 C35 106.2(6)
C38 C37 C36 128.6(7)
C42 C37 C36 110.8(6)
C42 C37 C38 120.5(7)
C37 C38 H38 121.7
C39 C38 C37 116.5(8)
C39 C38 H38 121.7
C38 C39 H39 118.7
C40 C39 C38 122.6(8)
C40 C39 H39 118.7
C39 C40 H40 119.3
C39 C40 C41 121.4(7)
C41 C40 H40 119.3
C40 C41 H41 121.6
C40 C41 C42 116.8(8)
C42 C41 H41 121.6
C37 C42 C41 122.1(7)
C37 C42 C43 110.0(6)
C41 C42 C43 127.9(7)
O2 C43 C35 128.4(6)
O2 C43 C42 124.9(6)
C42 C43 C35 106.7(6)
C8 C44 C45 122.9(5)
C8 C44 C52 129.8(6)
C52 C44 C45 107.3(5)
O3 C45 C44 129.4(6)
O3 C45 C46 124.0(6)
C46 C45 C44 106.5(5)
C47 C46 C45 130.8(6)
C47 C46 C51 119.9(6)
C51 C46 C45 109.3(5)
C46 C47 H47 120.7
C48 C47 C46 118.6(7)
C48 C47 H47 120.7
C47 C48 H48 119.1
C47 C48 C49 121.8(6)
C49 C48 H48 119.1
C48 C49 H49 119.7
C50 C49 C48 120.6(6)
C50 C49 H49 119.7
C49 C50 H50 121.5
C49 C50 C51 117.1(6)
C51 C50 H50 121.5
C46 C51 C52 110.0(5)
C50 C51 C46 122.0(6)
C50 C51 C52 128.1(6)
O4 C52 C44 129.6(6)
O4 C52 C51 123.4(6)
C44 C52 C51 106.9(6)
C54 C53 C13 122.5(7)
C58 C53 C13 121.4(7)
C58 C53 C54 116.1(7)
F1 C54 C53 119.7(7)
F1 C54 C55 117.7(8)
C53 C54 C55 122.6(9)
F2 C55 C54 120.8(10)
F2 C55 C56 121.9(9)
C54 C55 C56 117.3(8)
F3 C56 C55 117.0(11)
C57 C56 F3 121.7(13)
C57 C56 C55 121.2(9)
F4 C57 C58 121.9(11)
C56 C57 F4 119.3(10)
C56 C57 C58 118.8(10)
F5 C58 C53 120.4(7)
F5 C58 C57 115.7(9)
C53 C58 C57 123.8(9)
C18 C59 C60 127.6(5)
C18 C59 C67 125.5(6)
C67 C59 C60 106.2(5)
O5 C60 C59 127.9(5)
O5 C60 C61 126.3(6)
C61 C60 C59 105.8(5)
C62 C61 C60 127.4(6)
C66 C61 C60 110.2(5)
C66 C61 C62 122.5(6)
C61 C62 H62 121.7
C63 C62 C61 116.5(7)
C63 C62 H62 121.7
C62 C63 H63 119.0
C64 C63 C62 122.0(6)
C64 C63 H63 119.0
C63 C64 H64 119.5
C63 C64 C65 120.9(6)
C65 C64 H64 119.5
C64 C65 H65 121.4
C66 C65 C64 117.1(6)
C66 C65 H65 121.4
C61 C66 C65 120.9(6)
C61 C66 C67 110.2(5)
C65 C66 C67 128.8(6)
O6 C67 C59 128.9(6)
O6 C67 C66 124.6(5)
C66 C67 C59 106.4(5)
C25 C68 C69 124.1(5)
C25 C68 C76 130.0(5)
C69 C68 C76 105.9(5)
O7 C69 C68 126.6(6)
O7 C69 C70 125.1(5)
C70 C69 C68 108.3(5)
C71 C70 C69 130.7(6)
C71 C70 C75 120.6(6)
C75 C70 C69 108.6(5)
C70 C71 H71 120.2
C70 C71 C72 119.6(6)
C72 C71 H71 120.2
C71 C72 H72 120.1
C71 C72 C73 119.8(6)
C73 C72 H72 120.1
C72 C73 H73 119.0
C72 C73 C74 122.1(7)
C74 C73 H73 119.0
C73 C74 H74 121.8
C75 C74 C73 116.3(7)
C75 C74 H74 121.8
C70 C75 C76 110.7(5)
C74 C75 C70 121.6(6)
C74 C75 C76 127.6(6)
O8 C76 C68 130.1(5)
O8 C76 C75 123.6(5)
C75 C76 C68 106.3(5)
C78 C77 C30 122.9(5)
C78 C77 C82 116.9(6)
C82 C77 C30 120.2(6)
F6 C78 C77 120.3(6)
F6 C78 C79 116.8(7)
C77 C78 C79 122.8(6)
F7 C79 C78 120.4(7)
F7 C79 C80 120.8(7)
C80 C79 C78 118.8(8)
F8 C80 C79 119.0(9)
F8 C80 C81 121.1(7)
C81 C80 C79 119.9(7)
F9 C81 C80 120.2(7)
F9 C81 C82 118.5(8)
C80 C81 C82 121.3(7)
F10 C82 C77 120.3(6)
F10 C82 C81 119.5(6)
C81 C82 C77 120.2(8)
C116 N5 C113 105.7(5)
C108 N6 H6A 124.6
C108 N6 C111 110.7(5)
C111 N6 H6A 124.6
C99 N7 C96 106.2(4)
C91 N8 H8 124.7
C94 N8 H8 124.7
C94 N8 C91 110.6(5)
C116 C83 C84 113.6(5)
C117 C83 C84 123.2(6)
C117 C83 C116 123.1(5)
C85 C84 C83 119.8(6)
C89 C84 C83 121.3(6)
C89 C84 C85 118.9(5)
C84 C85 H85 119.6
C86 C85 C84 120.8(7)
C86 C85 H85 119.6
C85 C86 H86 120.2
C87 C86 C85 119.5(6)
C87 C86 H86 120.2
C86 C87 C90 121.3(6)
C88 C87 C86 119.9(6)
C88 C87 C90 118.7(6)
C87 C88 H88 119.7
C87 C88 C89 120.6(7)
C89 C88 H88 119.7
C84 C89 H89 119.9
C88 C89 C84 120.3(6)
C88 C89 H89 119.9
C91 C90 C87 113.0(5)
C126 C90 C87 119.1(5)
C126 C90 C91 127.9(5)
N8 C91 C90 124.2(5)
N8 C91 C92 106.2(5)
C92 C91 C90 129.6(5)
C91 C92 H92 125.9
C93 C92 C91 108.1(5)
C93 C92 H92 125.9
C92 C93 H93 126.1
C92 C93 C94 107.7(5)
C94 C93 H93 126.1
N8 C94 C93 107.3(5)
N8 C94 C95 119.8(5)
C93 C94 C95 132.8(6)
C94 C95 C135 116.0(5)
C96 C95 C94 125.7(5)
C96 C95 C135 118.2(5)
N7 C96 C97 108.2(5)
C95 C96 N7 124.9(5)
C95 C96 C97 126.9(5)
C96 C97 H97 126.3
C98 C97 C96 107.5(5)
C98 C97 H97 126.3
C97 C98 H98 127.3
C97 C98 C99 105.5(5)
C99 C98 H98 127.3
N7 C99 C98 112.7(5)
N7 C99 C100 119.8(5)
C98 C99 C100 127.4(5)
C99 C100 C101 113.1(5)
C141 C100 C99 125.0(5)
C141 C100 C101 121.8(5)
C102 C101 C100 119.9(6)
C102 C101 C106 119.5(5)
C106 C101 C100 120.5(5)
C101 C102 H102 120.1
C101 C102 C103 119.8(6)
C103 C102 H102 120.1
C102 C103 H103 119.6
C104 C103 C102 120.8(5)
C104 C103 H103 119.6
C103 C104 C105 119.8(5)
C103 C104 C107 120.1(5)
C105 C104 C107 120.1(6)
C104 C105 H105 119.9
C106 C105 C104 120.1(6)
C106 C105 H105 119.9
C101 C106 H106 120.0
C105 C106 C101 120.0(5)
C105 C106 H106 120.0
C108 C107 C104 113.4(5)
C150 C107 C104 119.8(5)
C150 C107 C108 126.8(5)
N6 C108 C107 124.9(5)
N6 C108 C109 106.9(5)
C109 C108 C107 128.1(6)
C108 C109 H109 125.9
C110 C109 C108 108.2(5)
C110 C109 H109 125.9
C109 C110 H110 126.3
C109 C110 C111 107.3(5)
C111 C110 H110 126.3
N6 C111 C110 106.9(5)
N6 C111 C112 120.5(5)
C110 C111 C112 132.4(5)
C111 C112 C159 116.3(5)
C113 C112 C111 125.3(6)
C113 C112 C159 118.4(5)
N5 C113 C114 109.7(5)
C112 C113 N5 122.0(5)
C112 C113 C114 128.4(6)
C113 C114 H114 126.8
C115 C114 C113 106.3(6)
C115 C114 H114 126.8
C114 C115 H115 126.8
C114 C115 C116 106.4(5)
C116 C115 H115 126.8
N5 C116 C83 118.8(5)
N5 C116 C115 111.9(6)
C115 C116 C83 129.3(5)
C83 C117 C118 126.4(6)
C83 C117 C125 127.0(5)
C125 C117 C118 106.4(5)
O13 C118 C117 128.6(5)
O13 C118 C119 124.4(5)
C119 C118 C117 107.0(5)
C120 C119 C118 128.6(6)
C124 C119 C118 109.8(5)
C124 C119 C120 121.6(6)
C119 C120 H120 121.7
C119 C120 C121 116.6(7)
C121 C120 H120 121.7
C120 C121 H121 119.2
C122 C121 C120 121.5(7)
C122 C121 H121 119.2
C121 C122 H122 119.1
C121 C122 C123 121.8(7)
C123 C122 H122 119.1
C122 C123 H123 121.5
C124 C123 C122 116.9(7)
C124 C123 H123 121.5
C119 C124 C125 109.1(5)
C123 C124 C119 121.5(6)
C123 C124 C125 129.3(6)
O14 C125 C117 128.3(5)
O14 C125 C124 124.8(6)
C117 C125 C124 106.9(5)
C90 C126 C127 122.6(5)
C90 C126 C134 131.2(6)
C134 C126 C127 106.2(5)
O15 C127 C126 128.0(6)
O15 C127 C128 125.6(6)
C128 C127 C126 106.4(5)
C129 C128 C127 129.6(6)
C133 C128 C127 109.5(6)
C133 C128 C129 120.9(6)
C128 C129 H129 121.1
C130 C129 C128 117.9(7)
C130 C129 H129 121.1
C129 C130 H130 118.9
C129 C130 C131 122.1(7)
C131 C130 H130 118.9
C130 C131 H131 120.2
C130 C131 C132 119.6(7)
C132 C131 H131 120.2
C131 C132 H132 120.9
C133 C132 C131 118.3(7)
C133 C132 H132 120.9
C128 C133 C134 110.0(6)
C132 C133 C128 121.3(6)
C132 C133 C134 128.7(6)
O16 C134 C126 130.2(6)
O16 C134 C133 122.0(6)
C126 C134 C133 107.8(5)
C136 C135 C95 121.8(6)
C136 C135 C140 116.4(5)
C140 C135 C95 121.7(6)
F16 C136 C135 117.9(5)
F16 C136 C137 118.9(6)
C137 C136 C135 123.1(7)
F17 C137 C136 121.1(8)
F17 C137 C138 118.9(6)
C136 C137 C138 120.0(6)
F18 C138 C137 120.7(6)
F18 C138 C139 121.3(6)
C139 C138 C137 118.0(5)
F19 C139 C140 119.9(6)
C138 C139 F19 118.6(5)
C138 C139 C140 121.5(6)
F20 C140 C135 120.4(5)
F20 C140 C139 118.8(6)
C135 C140 C139 120.8(6)
C100 C141 C142 128.1(5)
C100 C141 C149 126.1(5)
C142 C141 C149 105.8(5)
O9 C142 C141 127.2(5)
O9 C142 C143 124.9(6)
C143 C142 C141 107.9(5)
C144 C143 C142 129.3(6)
C144 C143 C148 121.8(6)
C148 C143 C142 109.0(6)
C143 C144 H144 121.2
C143 C144 C145 117.6(6)
C145 C144 H144 121.2
C144 C145 H145 119.8
C146 C145 C144 120.3(6)
C146 C145 H145 119.8
C145 C146 H146 119.3
C147 C146 C145 121.4(6)
C147 C146 H146 119.3
C146 C147 H147 120.8
C146 C147 C148 118.3(6)
C148 C147 H147 120.8
C143 C148 C147 120.5(6)
C143 C148 C149 111.3(5)
C147 C148 C149 128.2(6)
O10 C149 C141 128.5(6)
O10 C149 C148 125.3(5)
C148 C149 C141 105.9(5)
C107 C150 C151 130.9(5)
C107 C150 C158 122.2(5)
C151 C150 C158 106.7(5)
O12 C151 C150 130.3(5)
O12 C151 C152 122.6(5)
C150 C151 C152 107.1(5)
C153 C152 C151 128.2(6)
C157 C152 C151 110.6(5)
C157 C152 C153 121.2(6)
C152 C153 H153 121.1
C152 C153 C154 117.7(6)
C154 C153 H153 121.1
C153 C154 H154 119.4
C155 C154 C153 121.2(7)
C155 C154 H154 119.4
C154 C155 H155 120.0
C156 C155 C154 120.0(6)
C156 C155 H155 120.0
C155 C156 H156 120.9
C157 C156 C155 118.3(6)
C157 C156 H156 120.9
C152 C157 C156 121.5(6)
C152 C157 C158 109.0(5)
C156 C157 C158 129.4(6)
O11 C158 C150 128.7(5)
O11 C158 C157 125.2(5)
C157 C158 C150 106.2(5)
C160 C159 C112 120.8(5)
C164 C159 C112 123.0(6)
C164 C159 C160 116.2(6)
F15 C160 C159 119.2(6)
F15 C160 C161 118.0(7)
C161 C160 C159 122.8(6)
F14 C161 C160 121.0(7)
F14 C161 C162 120.2(7)
C160 C161 C162 118.8(7)
F13 C162 C161 118.9(8)
F13 C162 C163 121.0(7)
C163 C162 C161 120.1(7)
F12 C163 C162 120.5(7)
F12 C163 C164 120.0(8)
C162 C163 C164 119.5(6)
F11 C164 C159 119.8(6)
F11 C164 C163 117.6(6)
C159 C164 C163 122.5(7)
Cl4 C168 Cl6 113.7(7)
Cl4 C168 H168 106.7
Cl5 C168 Cl4 111.9(7)
Cl5 C168 Cl6 110.8(7)
Cl5 C168 H168 106.7
Cl6 C168 H168 106.7
Cl10 C165 H165 109.2
Cl11 C165 Cl10 111.1(4)
Cl11 C165 Cl12 109.8(4)
Cl11 C165 H165 109.2
Cl12 C165 Cl10 108.4(4)
Cl12 C165 H165 109.2
Cl1 C166 H166 108.2
Cl2 C166 Cl1 108.5(5)
Cl2 C166 Cl3 112.5(5)
Cl2 C166 H166 108.2
Cl3 C166 Cl1 111.1(5)
Cl3 C166 H166 108.2
Cl7 C167 H167 109.5
Cl8 C167 Cl7 111.7(5)
Cl8 C167 Cl9 111.3(4)
Cl8 C167 H167 109.5
Cl9 C167 Cl7 105.2(4)
Cl9 C167 H167 109.5

loop_
_geom_bond_atom_site_label_1
_geom_bond_atom_site_label_2
_geom_bond_distance
C1 C2 1.487(8)
C1 C34 1.465(8)
C1 C35 1.351(8)
F1 C54 1.317(10)
N1 C31 1.382(7)
N1 C34 1.338(7)
O1 C36 1.206(8)
C2 C3 1.368(9)
C2 C7 1.407(9)
F2 C55 1.310(11)
N2 H2 0.8800
N2 C9 1.360(7)
N2 C12 1.366(8)
O2 C43 1.209(8)
C3 H3 0.9500
C3 C4 1.394(9)
F3 C56 1.343(10)
N3 C14 1.406(8)
N3 C17 1.320(8)
O3 C45 1.210(8)
C4 H4 0.9500
C4 C5 1.374(10)
F4 C57 1.343(12)
N4 H4A 0.8800
N4 C26 1.375(7)
N4 C29 1.369(7)
O4 C52 1.235(8)
C5 C6 1.386(9)
C5 C8 1.501(8)
F5 C58 1.341(10)
O5 C60 1.223(7)
C6 H6 0.9500
C6 C7 1.370(8)
F6 C78 1.352(7)
O6 C67 1.223(7)
C7 H7 0.9500
F7 C79 1.354(9)
O7 C69 1.222(7)
C8 C9 1.445(9)
C8 C44 1.374(8)
F8 C80 1.344(9)
O8 C76 1.215(7)
C9 C10 1.393(9)
F9 C81 1.348(8)
C10 H10 0.9500
C10 C11 1.373(9)
F10 C82 1.320(9)
C11 H11 0.9500
C11 C12 1.407(9)
C12 C13 1.437(8)
C13 C14 1.381(9)
C13 C53 1.498(9)
C14 C15 1.468(8)
C15 H15 0.9500
C15 C16 1.344(9)
C16 H16 0.9500
C16 C17 1.460(8)
C17 C18 1.461(8)
C18 C19 1.501(8)
C18 C59 1.360(8)
C19 C20 1.393(9)
C19 C24 1.391(9)
C20 H20 0.9500
C20 C21 1.391(8)
C21 H21 0.9500
C21 C22 1.377(9)
C22 C23 1.396(8)
C22 C25 1.501(7)
C23 H23 0.9500
C23 C24 1.390(8)
C24 H24 0.9500
C25 C26 1.436(8)
C25 C68 1.373(8)
C26 C27 1.401(8)
C27 H27 0.9500
C27 C28 1.380(8)
C28 H28 0.9500
C28 C29 1.405(8)
C29 C30 1.446(8)
C30 C31 1.375(8)
C30 C77 1.499(9)
C31 C32 1.449(8)
C32 H32 0.9500
C32 C33 1.355(8)
C33 H33 0.9500
C33 C34 1.455(9)
C35 C36 1.511(8)
C35 C43 1.506(9)
C36 C37 1.474(9)
C37 C38 1.404(9)
C37 C42 1.385(11)
C38 H38 0.9500
C38 C39 1.393(12)
C39 H39 0.9500
C39 C40 1.370(14)
C40 H40 0.9500
C40 C41 1.384(13)
C41 H41 0.9500
C41 C42 1.401(10)
C42 C43 1.476(9)
C44 C45 1.502(9)
C44 C52 1.472(9)
C45 C46 1.496(9)
C46 C47 1.379(9)
C46 C51 1.389(9)
C47 H47 0.9500
C47 C48 1.359(9)
C48 H48 0.9500
C48 C49 1.390(10)
C49 H49 0.9500
C49 C50 1.383(9)
C50 H50 0.9500
C50 C51 1.387(9)
C51 C52 1.497(9)
C53 C54 1.375(10)
C53 C58 1.375(11)
C54 C55 1.398(11)
C55 C56 1.421(16)
C56 C57 1.328(16)
C57 C58 1.387(12)
C59 C60 1.507(8)
C59 C67 1.488(8)
C60 C61 1.486(8)
C61 C62 1.400(9)
C61 C66 1.370(9)
C62 H62 0.9500
C62 C63 1.388(9)
C63 H63 0.9500
C63 C64 1.380(10)
C64 H64 0.9500
C64 C65 1.411(9)
C65 H65 0.9500
C65 C66 1.398(9)
C66 C67 1.484(8)
C68 C69 1.504(8)
C68 C76 1.509(8)
C69 C70 1.476(9)
C70 C71 1.364(9)
C70 C75 1.406(9)
C71 H71 0.9500
C71 C72 1.375(9)
C72 H72 0.9500
C72 C73 1.397(11)
C73 H73 0.9500
C73 C74 1.402(10)
C74 H74 0.9500
C74 C75 1.381(9)
C75 C76 1.488(8)
C77 C78 1.359(10)
C77 C82 1.410(9)
C78 C79 1.401(9)
C79 C80 1.375(11)
C80 C81 1.352(12)
C81 C82 1.389(10)
N5 C113 1.401(8)
N5 C116 1.310(7)
N6 H6A 0.8800
N6 C108 1.353(7)
N6 C111 1.372(7)
N7 C96 1.412(7)
N7 C99 1.311(7)
N8 H8 0.8800
N8 C91 1.385(7)
N8 C94 1.359(7)
O9 C142 1.223(7)
O10 C149 1.215(8)
F11 C164 1.347(8)
O11 C158 1.206(7)
F12 C163 1.340(8)
O12 C151 1.230(7)
F13 C162 1.338(8)
O13 C118 1.233(8)
F14 C161 1.347(9)
O14 C125 1.228(7)
F15 C160 1.349(8)
O15 C127 1.202(7)
F16 C136 1.340(8)
O16 C134 1.239(7)
F17 C137 1.336(8)
F18 C138 1.321(6)
F19 C139 1.350(8)
F20 C140 1.338(7)
C83 C84 1.487(8)
C83 C116 1.479(9)
C83 C117 1.368(8)
C84 C85 1.395(9)
C84 C89 1.387(9)
C85 H85 0.9500
C85 C86 1.391(8)
C86 H86 0.9500
C86 C87 1.385(10)
C87 C88 1.380(9)
C87 C90 1.509(7)
C88 H88 0.9500
C88 C89 1.387(8)
C89 H89 0.9500
C90 C91 1.423(8)
C90 C126 1.386(8)
C91 C92 1.417(9)
C92 H92 0.9500
C92 C93 1.384(8)
C93 H93 0.9500
C93 C94 1.416(8)
C94 C95 1.436(8)
C95 C96 1.352(8)
C95 C135 1.500(7)
C96 C97 1.475(8)
C97 H97 0.9500
C97 C98 1.341(8)
C98 H98 0.9500
C98 C99 1.474(7)
C99 C100 1.491(8)
C100 C101 1.501(8)
C100 C141 1.355(8)
C101 C102 1.380(8)
C101 C106 1.385(9)
C102 H102 0.9500
C102 C103 1.385(8)
C103 H103 0.9500
C103 C104 1.355(9)
C104 C105 1.387(8)
C104 C107 1.515(8)
C105 H105 0.9500
C105 C106 1.375(8)
C106 H106 0.9500
C107 C108 1.422(8)
C107 C150 1.376(8)
C108 C109 1.419(8)
C109 H109 0.9500
C109 C110 1.378(8)
C110 H110 0.9500
C110 C111 1.420(8)
C111 C112 1.431(8)
C112 C113 1.368(8)
C112 C159 1.503(8)
C113 C114 1.444(8)
C114 H114 0.9500
C114 C115 1.345(9)
C115 H115 0.9500
C115 C116 1.457(9)
C117 C118 1.487(8)
C117 C125 1.480(9)
C118 C119 1.469(8)
C119 C120 1.393(8)
C119 C124 1.391(9)
C120 H120 0.9500
C120 C121 1.394(10)
C121 H121 0.9500
C121 C122 1.383(11)
C122 H122 0.9500
C122 C123 1.390(10)
C123 H123 0.9500
C123 C124 1.385(9)
C124 C125 1.486(8)
C126 C127 1.517(8)
C126 C134 1.474(8)
C127 C128 1.500(9)
C128 C129 1.383(9)
C128 C133 1.381(9)
C129 H129 0.9500
C129 C130 1.359(10)
C130 H130 0.9500
C130 C131 1.390(11)
C131 H131 0.9500
C131 C132 1.393(11)
C132 H132 0.9500
C132 C133 1.369(9)
C133 C134 1.490(9)
C135 C136 1.372(9)
C135 C140 1.381(9)
C136 C137 1.354(9)
C137 C138 1.390(10)
C138 C139 1.350(9)
C139 C140 1.388(8)
C141 C142 1.494(9)
C141 C149 1.517(8)
C142 C143 1.486(8)
C143 C144 1.375(9)
C143 C148 1.379(9)
C144 H144 0.9500
C144 C145 1.403(8)
C145 H145 0.9500
C145 C146 1.393(10)
C146 H146 0.9500
C146 C147 1.362(10)
C147 H147 0.9500
C147 C148 1.397(8)
C148 C149 1.487(9)
C150 C151 1.473(8)
C150 C158 1.507(8)
C151 C152 1.486(8)
C152 C153 1.376(9)
C152 C157 1.375(9)
C153 H153 0.9500
C153 C154 1.398(10)
C154 H154 0.9500
C154 C155 1.390(11)
C155 H155 0.9500
C155 C156 1.389(9)
C156 H156 0.9500
C156 C157 1.380(8)
C157 C158 1.506(8)
C159 C160 1.395(10)
C159 C164 1.364(8)
C160 C161 1.368(10)
C161 C162 1.393(11)
C162 C163 1.355(12)
C163 C164 1.396(10)
Cl4 C168 1.712(11)
Cl5 C168 1.710(12)
Cl6 C168 1.726(12)
C168 H168 1.0000
Cl10 C165 1.781(7)
Cl11 C165 1.737(8)
Cl12 C165 1.775(7)
C165 H165 1.0000
Cl1 C166 1.765(10)
Cl2 C166 1.755(9)
Cl3 C166 1.755(8)
C166 H166 1.0000
Cl7 C167 1.802(8)
Cl8 C167 1.744(9)
Cl9 C167 1.745(8)
C167 H167 1.0000

loop_
_geom_torsion_atom_site_label_1
_geom_torsion_atom_site_label_2
_geom_torsion_atom_site_label_3
_geom_torsion_atom_site_label_4
_geom_torsion
C1 C2 C3 C4 -179.1(6)
C1 C2 C7 C6 177.1(6)
C1 C35 C36 O1 9.0(13)
C1 C35 C36 C37 -173.2(7)
C1 C35 C43 O2 -6.6(14)
C1 C35 C43 C42 172.0(7)
F1 C54 C55 F2 -1.4(12)
F1 C54 C55 C56 178.9(8)
N1 C31 C32 C33 -0.7(7)
O1 C36 C37 C38 -4.7(14)
O1 C36 C37 C42 177.7(8)
C2 C1 C34 N1 39.2(9)
C2 C1 C34 C33 -132.9(7)
C2 C1 C35 C36 -173.2(7)
C2 C1 C35 C43 12.5(12)
C2 C3 C4 C5 2.0(11)
F2 C55 C56 F3 3.0(14)
F2 C55 C56 C57 -179.4(9)
N2 C9 C10 C11 -0.6(11)
N2 C12 C13 C14 -179.7(7)
N2 C12 C13 C53 -0.7(11)
C3 C2 C7 C6 -4.7(9)
C3 C4 C5 C6 -4.8(10)
C3 C4 C5 C8 177.0(6)
F3 C56 C57 F4 -2.1(16)
F3 C56 C57 C58 179.0(8)
N3 C14 C15 C16 0.6(8)
N3 C17 C18 C19 23.3(9)
N3 C17 C18 C59 -161.0(7)
O3 C45 C46 C47 1.2(13)
O3 C45 C46 C51 -176.4(7)
C4 C5 C6 C7 2.8(10)
C4 C5 C8 C9 97.4(8)
C4 C5 C8 C44 -80.5(9)
F4 C57 C58 F5 -3.9(13)
F4 C57 C58 C53 179.3(8)
N4 C26 C27 C28 -0.5(8)
N4 C29 C30 C31 177.0(6)
N4 C29 C30 C77 -6.5(9)
C5 C6 C7 C2 2.0(9)
C5 C8 C9 N2 179.3(7)
C5 C8 C9 C10 -1.2(12)
C5 C8 C44 C45 -7.3(11)
C5 C8 C44 C52 174.4(7)
O5 C60 C61 C62 -7.5(13)
O5 C60 C61 C66 171.6(7)
C6 C5 C8 C9 -80.8(8)
C6 C5 C8 C44 101.3(8)
F6 C78 C79 F7 1.8(10)
F6 C78 C79 C80 -178.1(6)
C7 C2 C3 C4 2.8(10)
F7 C79 C80 F8 0.0(11)
F7 C79 C80 C81 -179.3(7)
O7 C69 C70 C71 -0.7(13)
O7 C69 C70 C75 -176.9(7)
C8 C5 C6 C7 -178.9(6)
C8 C9 C10 C11 179.8(8)
C8 C44 C45 O3 -3.2(13)
C8 C44 C45 C46 178.9(7)
C8 C44 C52 O4 -0.6(15)
C8 C44 C52 C51 -179.2(7)
F8 C80 C81 F9 1.1(11)
F8 C80 C81 C82 -178.9(6)
C9 N2 C12 C11 1.1(9)
C9 N2 C12 C13 178.5(7)
C9 C8 C44 C45 175.1(7)
C9 C8 C44 C52 -3.2(14)
C9 C10 C11 C12 1.3(11)
F9 C81 C82 F10 1.6(10)
F9 C81 C82 C77 -179.7(6)
C10 C11 C12 N2 -1.5(10)
C10 C11 C12 C13 -178.4(9)
C11 C12 C13 C14 -3.0(14)
C11 C12 C13 C53 175.9(9)
C12 N2 C9 C8 179.3(7)
C12 N2 C9 C10 -0.3(9)
C12 C13 C14 N3 -1.0(12)
C12 C13 C14 C15 174.5(7)
C12 C13 C53 C54 65.7(10)
C12 C13 C53 C58 -114.3(8)
C13 C14 C15 C16 -175.3(8)
C13 C53 C54 F1 0.8(11)
C13 C53 C54 C55 -178.2(7)
C13 C53 C58 F5 3.5(11)
C13 C53 C58 C57 -179.8(7)
C14 N3 C17 C16 -0.6(8)
C14 N3 C17 C18 -176.7(6)
C14 C13 C53 C54 -115.3(8)
C14 C13 C53 C58 64.7(10)
C14 C15 C16 C17 -1.0(8)
C15 C16 C17 N3 1.1(9)
C15 C16 C17 C18 176.8(7)
C16 C17 C18 C19 -152.1(7)
C16 C17 C18 C59 23.6(11)
C17 N3 C14 C13 176.2(7)
C17 N3 C14 C15 0.0(8)
C17 C18 C19 C20 -131.7(6)
C17 C18 C19 C24 48.0(8)
C17 C18 C59 C60 13.8(11)
C17 C18 C59 C67 -155.3(7)
C18 C19 C20 C21 -179.0(5)
C18 C19 C24 C23 177.4(5)
C18 C59 C60 O5 21.6(12)
C18 C59 C60 C61 -160.0(7)
C18 C59 C67 O6 -16.5(13)
C18 C59 C67 C66 160.3(7)
C19 C18 C59 C60 -170.6(6)
C19 C18 C59 C67 20.3(10)
C19 C20 C21 C22 0.7(8)
C20 C19 C24 C23 -2.8(8)
C20 C21 C22 C23 -1.2(8)
C20 C21 C22 C25 179.0(5)
C21 C22 C23 C24 -0.3(8)
C21 C22 C25 C26 103.5(7)
C21 C22 C25 C68 -77.6(8)
C22 C23 C24 C19 2.4(9)
C22 C25 C26 N4 170.5(6)
C22 C25 C26 C27 -6.6(10)
C22 C25 C68 C69 -0.3(10)
C22 C25 C68 C76 -178.9(7)
C23 C22 C25 C26 -76.4(7)
C23 C22 C25 C68 102.6(7)
C24 C19 C20 C21 1.3(8)
C25 C22 C23 C24 179.5(5)
C25 C26 C27 C28 177.0(7)
C25 C68 C69 O7 -4.1(12)
C25 C68 C69 C70 177.5(7)
C25 C68 C76 O8 3.9(14)
C25 C68 C76 C75 -177.0(7)
C26 N4 C29 C28 0.2(7)
C26 N4 C29 C30 174.5(6)
C26 C25 C68 C69 178.4(7)
C26 C25 C68 C76 -0.2(13)
C26 C27 C28 C29 0.6(8)
C27 C28 C29 N4 -0.5(8)
C27 C28 C29 C30 -173.9(7)
C28 C29 C30 C31 -10.4(12)
C28 C29 C30 C77 166.1(7)
C29 N4 C26 C25 -177.5(6)
C29 N4 C26 C27 0.1(7)
C29 C30 C31 N1 -4.8(10)
C29 C30 C31 C32 167.8(6)
C29 C30 C77 C78 -61.8(9)
C29 C30 C77 C82 118.8(7)
C30 C31 C32 C33 -174.0(6)
C30 C77 C78 F6 -0.9(10)
C30 C77 C78 C79 -176.5(6)
C30 C77 C82 F10 -3.8(9)
C30 C77 C82 C81 177.5(6)
C31 N1 C34 C1 -175.1(5)
C31 N1 C34 C33 -1.6(7)
C31 C30 C77 C78 114.9(7)
C31 C30 C77 C82 -64.5(9)
C31 C32 C33 C34 -0.2(7)
C32 C33 C34 C1 173.8(6)
C32 C33 C34 N1 1.2(8)
C34 C1 C2 C3 -137.8(7)
C34 C1 C2 C7 40.3(8)
C34 C1 C35 C36 10.3(12)
C34 C1 C35 C43 -163.9(7)
C34 N1 C31 C30 175.1(6)
C34 N1 C31 C32 1.5(7)
C35 C1 C2 C3 45.4(10)
C35 C1 C2 C7 -136.5(7)
C35 C1 C34 N1 -144.1(7)
C35 C1 C34 C33 43.8(11)
C35 C36 C37 C38 177.5(8)
C35 C36 C37 C42 -0.1(9)
C36 C35 C43 O2 178.3(8)
C36 C35 C43 C42 -3.2(8)
C36 C37 C38 C39 -177.7(9)
C36 C37 C42 C41 179.3(8)
C36 C37 C42 C43 -2.0(10)
C37 C38 C39 C40 -1.0(16)
C37 C42 C43 O2 -178.1(8)
C37 C42 C43 C35 3.2(9)
C38 C37 C42 C41 1.5(14)
C38 C37 C42 C43 -179.8(7)
C38 C39 C40 C41 1.1(19)
C39 C40 C41 C42 0.1(17)
C40 C41 C42 C37 -1.4(14)
C40 C41 C42 C43 -179.9(9)
C41 C42 C43 O2 0.5(15)
C41 C42 C43 C35 -178.2(9)
C42 C37 C38 C39 -0.3(13)
C43 C35 C36 O1 -175.8(8)
C43 C35 C36 C37 2.1(8)
C44 C8 C9 N2 -3.0(13)
C44 C8 C9 C10 176.5(9)
C44 C45 C46 C47 179.3(8)
C44 C45 C46 C51 1.7(8)
C45 C44 C52 O4 -179.1(8)
C45 C44 C52 C51 2.3(8)
C45 C46 C47 C48 -178.6(7)
C45 C46 C51 C50 178.0(7)
C45 C46 C51 C52 -0.2(9)
C46 C47 C48 C49 1.5(12)
C46 C51 C52 O4 180.0(8)
C46 C51 C52 C44 -1.3(9)
C47 C46 C51 C50 0.0(11)
C47 C46 C51 C52 -178.2(7)
C47 C48 C49 C50 -0.7(13)
C48 C49 C50 C51 -0.4(12)
C49 C50 C51 C46 0.7(12)
C49 C50 C51 C52 178.6(8)
C50 C51 C52 O4 1.9(13)
C50 C51 C52 C44 -179.4(7)
C51 C46 C47 C48 -1.1(11)
C52 C44 C45 O3 175.5(8)
C52 C44 C45 C46 -2.4(8)
C53 C13 C14 N3 -179.9(6)
C53 C13 C14 C15 -4.5(12)
C53 C54 C55 F2 177.7(7)
C53 C54 C55 C56 -2.0(13)
C54 C53 C58 F5 -176.5(7)
C54 C53 C58 C57 0.2(12)
C54 C55 C56 F3 -177.3(8)
C54 C55 C56 C57 0.3(15)
C55 C56 C57 F4 -179.6(9)
C55 C56 C57 C58 1.5(15)
C56 C57 C58 F5 175.0(8)
C56 C57 C58 C53 -1.8(14)
C58 C53 C54 F1 -179.2(7)
C58 C53 C54 C55 1.8(11)
C59 C18 C19 C20 52.3(8)
C59 C18 C19 C24 -127.9(7)
C59 C60 C61 C62 174.1(7)
C59 C60 C61 C66 -6.8(8)
C60 C59 C67 O6 172.5(8)
C60 C59 C67 C66 -10.8(8)
C60 C61 C62 C63 -177.1(7)
C60 C61 C66 C65 177.2(7)
C60 C61 C66 C67 0.0(9)
C61 C62 C63 C64 -1.9(12)
C61 C66 C67 O6 -176.1(7)
C61 C66 C67 C59 6.9(8)
C62 C61 C66 C65 -3.7(12)
C62 C61 C66 C67 179.1(7)
C62 C63 C64 C65 -0.3(13)
C63 C64 C65 C66 0.7(12)
C64 C65 C66 C61 1.3(11)
C64 C65 C66 C67 177.9(7)
C65 C66 C67 O6 7.0(13)
C65 C66 C67 C59 -170.0(7)
C66 C61 C62 C63 3.9(12)
C67 C59 C60 O5 -167.6(7)
C67 C59 C60 C61 10.7(8)
C68 C25 C26 N4 -8.4(11)
C68 C25 C26 C27 174.6(7)
C68 C69 C70 C71 177.7(7)
C68 C69 C70 C75 1.6(8)
C69 C68 C76 O8 -174.9(8)
C69 C68 C76 C75 4.2(8)
C69 C70 C71 C72 -177.6(7)
C69 C70 C75 C74 177.9(7)
C69 C70 C75 C76 1.2(9)
C70 C71 C72 C73 1.2(12)
C70 C75 C76 O8 175.7(7)
C70 C75 C76 C68 -3.4(8)
C71 C70 C75 C74 1.3(12)
C71 C70 C75 C76 -175.4(7)
C71 C72 C73 C74 0.0(13)
C72 C73 C74 C75 -0.5(13)
C73 C74 C75 C70 -0.1(12)
C73 C74 C75 C76 176.0(8)
C74 C75 C76 O8 -0.7(13)
C74 C75 C76 C68 -179.9(7)
C75 C70 C71 C72 -1.8(11)
C76 C68 C69 O7 174.8(7)
C76 C68 C69 C70 -3.6(8)
C77 C30 C31 N1 178.7(6)
C77 C30 C31 C32 -8.7(10)
C77 C78 C79 F7 177.5(6)
C77 C78 C79 C80 -2.4(11)
C78 C77 C82 F10 176.8(6)
C78 C77 C82 C81 -1.9(10)
C78 C79 C80 F8 179.9(6)
C78 C79 C80 C81 0.6(11)
C79 C80 C81 F9 -179.6(6)
C79 C80 C81 C82 0.4(11)
C80 C81 C82 F10 -178.4(7)
C80 C81 C82 C77 0.3(11)
C82 C77 C78 F6 178.5(6)
C82 C77 C78 C79 2.9(10)
N5 C113 C114 C115 -1.4(7)
N6 C108 C109 C110 0.2(7)
N6 C111 C112 C113 178.9(5)
N6 C111 C112 C159 -0.5(8)
N7 C96 C97 C98 0.8(8)
N7 C99 C100 C101 27.0(9)
N7 C99 C100 C141 -152.6(6)
N8 C91 C92 C93 1.0(8)
N8 C94 C95 C96 165.1(6)
N8 C94 C95 C135 -17.9(9)
O9 C142 C143 C144 -3.2(11)
O9 C142 C143 C148 176.6(6)
F12 C163 C164 F11 1.0(10)
F12 C163 C164 C159 -179.5(6)
O12 C151 C152 C153 -7.5(12)
O12 C151 C152 C157 172.9(6)
F13 C162 C163 F12 -0.3(11)
F13 C162 C163 C164 179.7(6)
O13 C118 C119 C120 -11.8(12)
O13 C118 C119 C124 169.9(7)
F14 C161 C162 F13 -0.6(11)
F14 C161 C162 C163 177.0(7)
F15 C160 C161 F14 1.0(11)
F15 C160 C161 C162 -179.5(6)
O15 C127 C128 C129 -3.7(14)
O15 C127 C128 C133 177.0(8)
F16 C136 C137 F17 1.9(13)
F16 C136 C137 C138 179.7(7)
F17 C137 C138 F18 -2.0(11)
F17 C137 C138 C139 178.7(7)
F18 C138 C139 F19 0.0(9)
F18 C138 C139 C140 -178.4(6)
F19 C139 C140 F20 1.3(8)
F19 C139 C140 C135 -178.1(5)
C83 C84 C85 C86 -178.5(6)
C83 C84 C89 C88 178.3(5)
C83 C117 C118 O13 16.4(12)
C83 C117 C118 C119 -166.9(6)
C83 C117 C125 O14 -9.8(12)
C83 C117 C125 C124 168.2(6)
C84 C83 C116 N5 36.7(8)
C84 C83 C116 C115 -144.5(6)
C84 C83 C117 C118 -172.6(6)
C84 C83 C117 C125 12.6(11)
C84 C85 C86 C87 0.2(10)
C85 C84 C89 C88 -1.1(9)
C85 C86 C87 C88 -1.0(9)
C85 C86 C87 C90 176.3(6)
C86 C87 C88 C89 0.7(9)
C86 C87 C90 C91 -82.6(8)
C86 C87 C90 C126 98.7(8)
C87 C88 C89 C84 0.3(9)
C87 C90 C91 N8 -173.5(6)
C87 C90 C91 C92 5.0(11)
C87 C90 C126 C127 -6.0(10)
C87 C90 C126 C134 177.4(7)
C88 C87 C90 C91 94.7(7)
C88 C87 C90 C126 -83.9(8)
C89 C84 C85 C86 0.8(9)
C90 C87 C88 C89 -176.6(5)
C90 C91 C92 C93 -177.8(7)
C90 C126 C127 O15 5.6(12)
C90 C126 C127 C128 -174.5(7)
C90 C126 C134 O16 -4.8(13)
C90 C126 C134 C133 175.2(7)
C91 N8 C94 C93 1.5(8)
C91 N8 C94 C95 179.0(6)
C91 C90 C126 C127 175.6(7)
C91 C90 C126 C134 -1.0(13)
C91 C92 C93 C94 -0.1(8)
C92 C93 C94 N8 -0.8(8)
C92 C93 C94 C95 -177.9(7)
C93 C94 C95 C96 -18.0(12)
C93 C94 C95 C135 158.9(7)
C94 N8 C91 C90 177.3(6)
C94 N8 C91 C92 -1.5(8)
C94 C95 C96 N7 -8.6(11)
C94 C95 C96 C97 168.9(7)
C94 C95 C135 C136 -67.6(8)
C94 C95 C135 C140 109.6(7)
C95 C96 C97 C98 -177.0(7)
C95 C135 C136 F16 -1.3(10)
C95 C135 C136 C137 -177.7(7)
C95 C135 C140 F20 0.1(8)
C95 C135 C140 C139 179.5(5)
C96 N7 C99 C98 -1.1(7)
C96 N7 C99 C100 -176.8(6)
C96 C95 C135 C136 109.6(8)
C96 C95 C135 C140 -73.2(8)
C96 C97 C98 C99 -1.4(8)
C97 C98 C99 N7 1.6(8)
C97 C98 C99 C100 177.0(7)
C98 C99 C100 C101 -148.1(6)
C98 C99 C100 C141 32.3(11)
C99 N7 C96 C95 178.1(7)
C99 N7 C96 C97 0.2(7)
C99 C100 C101 C102 -128.1(6)
C99 C100 C101 C106 49.4(7)
C99 C100 C141 C142 12.8(10)
C99 C100 C141 C149 -167.9(6)
C100 C101 C102 C103 179.1(5)
C100 C101 C106 C105 179.9(5)
C100 C141 C142 O9 3.6(11)
C100 C141 C142 C143 -176.5(6)
C100 C141 C149 O10 3.5(11)
C100 C141 C149 C148 177.2(6)
C101 C100 C141 C142 -166.8(6)
C101 C100 C141 C149 12.6(10)
C101 C102 C103 C104 0.8(9)
C102 C101 C106 C105 -2.6(9)
C102 C103 C104 C105 -2.3(9)
C102 C103 C104 C107 -179.5(5)
C103 C104 C105 C106 1.3(9)
C103 C104 C107 C108 99.2(7)
C103 C104 C107 C150 -80.4(8)
C104 C105 C106 C101 1.2(9)
C104 C107 C108 N6 173.0(6)
C104 C107 C108 C109 -9.0(9)
C104 C107 C150 C151 172.2(6)
C104 C107 C150 C158 -2.6(9)
C105 C104 C107 C108 -78.0(7)
C105 C104 C107 C150 102.4(7)
C106 C101 C102 C103 1.6(8)
C107 C104 C105 C106 178.5(6)
C107 C108 C109 C110 -178.1(6)
C107 C150 C151 O12 12.5(12)
C107 C150 C151 C152 -169.2(7)
C107 C150 C158 O11 -8.3(11)
C107 C150 C158 C157 171.1(6)
C108 N6 C111 C110 -0.8(7)
C108 N6 C111 C112 174.2(5)
C108 C107 C150 C151 -7.3(12)
C108 C107 C150 C158 177.8(6)
C108 C109 C110 C111 -0.6(7)
C109 C110 C111 N6 0.9(7)
C109 C110 C111 C112 -173.3(6)
C110 C111 C112 C113 -7.6(11)
C110 C111 C112 C159 173.0(6)
C111 N6 C108 C107 178.7(6)
C111 N6 C108 C109 0.4(7)
C111 C112 C113 N5 -2.9(9)
C111 C112 C113 C114 177.3(6)
C111 C112 C159 C160 -77.0(7)
C111 C112 C159 C164 100.9(7)
C112 C113 C114 C115 178.4(6)
C112 C159 C160 F15 -0.2(9)
C112 C159 C160 C161 -179.9(6)
C112 C159 C164 F11 -1.0(9)
C112 C159 C164 C163 179.6(6)
C113 N5 C116 C83 178.2(5)
C113 N5 C116 C115 -0.8(6)
C113 C112 C159 C160 103.6(7)
C113 C112 C159 C164 -78.5(8)
C113 C114 C115 C116 0.8(7)
C114 C115 C116 N5 0.0(7)
C114 C115 C116 C83 -178.9(6)
C116 N5 C113 C112 -178.5(5)
C116 N5 C113 C114 1.3(6)
C116 C83 C84 C85 55.0(7)
C116 C83 C84 C89 -124.3(6)
C116 C83 C117 C118 5.3(10)
C116 C83 C117 C125 -169.5(6)
C117 C83 C84 C85 -126.9(7)
C117 C83 C84 C89 53.8(8)
C117 C83 C116 N5 -141.4(6)
C117 C83 C116 C115 37.4(10)
C117 C118 C119 C120 171.3(7)
C117 C118 C119 C124 -7.0(8)
C118 C117 C125 O14 174.5(7)
C118 C117 C125 C124 -7.5(7)
C118 C119 C120 C121 -179.4(7)
C118 C119 C124 C123 -179.6(6)
C118 C119 C124 C125 2.3(8)
C119 C120 C121 C122 -0.4(13)
C119 C124 C125 O14 -178.6(7)
C119 C124 C125 C117 3.3(7)
C120 C119 C124 C123 1.9(11)
C120 C119 C124 C125 -176.1(6)
C120 C121 C122 C123 1.5(15)
C121 C122 C123 C124 -0.8(13)
C122 C123 C124 C119 -0.8(11)
C122 C123 C124 C125 176.8(7)
C123 C124 C125 O14 3.5(12)
C123 C124 C125 C117 -174.5(7)
C124 C119 C120 C121 -1.3(11)
C125 C117 C118 O13 -167.9(7)
C125 C117 C118 C119 8.8(7)
C126 C90 C91 N8 5.0(12)
C126 C90 C91 C92 -176.5(7)
C126 C127 C128 C129 176.4(8)
C126 C127 C128 C133 -2.9(8)
C127 C126 C134 O16 178.2(7)
C127 C126 C134 C133 -1.8(8)
C127 C128 C129 C130 -178.1(8)
C127 C128 C133 C132 179.4(8)
C127 C128 C133 C134 1.8(9)
C128 C129 C130 C131 -1.0(15)
C128 C133 C134 O16 -179.9(7)
C128 C133 C134 C126 0.1(8)
C129 C128 C133 C132 0.0(13)
C129 C128 C133 C134 -177.6(7)
C129 C130 C131 C132 -0.2(16)
C130 C131 C132 C133 1.3(15)
C131 C132 C133 C128 -1.2(13)
C131 C132 C133 C134 175.9(8)
C132 C133 C134 O16 2.7(13)
C132 C133 C134 C126 -177.3(8)
C133 C128 C129 C130 1.1(13)
C134 C126 C127 O15 -177.1(8)
C134 C126 C127 C128 2.8(8)
C135 C95 C96 N7 174.5(6)
C135 C95 C96 C97 -8.0(11)
C135 C136 C137 F17 178.2(7)
C135 C136 C137 C138 -3.9(13)
C136 C135 C140 F20 177.4(6)
C136 C135 C140 C139 -3.2(9)
C136 C137 C138 F18 -179.9(7)
C136 C137 C138 C139 0.8(11)
C137 C138 C139 F19 179.4(6)
C137 C138 C139 C140 0.9(10)
C138 C139 C140 F20 179.7(5)
C138 C139 C140 C135 0.3(9)
C140 C135 C136 F16 -178.6(6)
C140 C135 C136 C137 5.0(11)
C141 C100 C101 C102 51.5(8)
C141 C100 C101 C106 -131.0(6)
C141 C142 C143 C144 177.0(7)
C141 C142 C143 C148 -3.3(7)
C142 C141 C149 O10 -177.0(7)
C142 C141 C149 C148 -3.3(7)
C142 C143 C144 C145 179.8(6)
C142 C143 C148 C147 -178.7(6)
C142 C143 C148 C149 1.1(8)
C143 C144 C145 C146 0.1(10)
C143 C148 C149 O10 175.4(7)
C143 C148 C149 C141 1.4(7)
C144 C143 C148 C147 1.0(10)
C144 C143 C148 C149 -179.1(6)
C144 C145 C146 C147 -1.5(12)
C145 C146 C147 C148 2.6(12)
C146 C147 C148 C143 -2.4(11)
C146 C147 C148 C149 177.8(7)
C147 C148 C149 O10 -4.8(12)
C147 C148 C149 C141 -178.7(7)
C148 C143 C144 C145 0.1(10)
C149 C141 C142 O9 -175.8(6)
C149 C141 C142 C143 4.1(7)
C150 C107 C108 N6 -7.4(10)
C150 C107 C108 C109 170.6(6)
C150 C151 C152 C153 174.1(7)
C150 C151 C152 C157 -5.5(8)
C151 C150 C158 O11 175.8(7)
C151 C150 C158 C157 -4.9(7)
C151 C152 C153 C154 179.4(7)
C151 C152 C157 C156 -178.3(6)
C151 C152 C157 C158 2.3(8)
C152 C153 C154 C155 -0.4(13)
C152 C157 C158 O11 -179.0(7)
C152 C157 C158 C150 1.6(7)
C153 C152 C157 C156 2.1(11)
C153 C152 C157 C158 -177.3(7)
C153 C154 C155 C156 0.8(14)
C154 C155 C156 C157 0.2(13)
C155 C156 C157 C152 -1.7(11)
C155 C156 C157 C158 177.6(7)
C156 C157 C158 O11 1.7(12)
C156 C157 C158 C150 -177.7(7)
C157 C152 C153 C154 -1.0(12)
C158 C150 C151 O12 -172.0(7)
C158 C150 C151 C152 6.2(7)
C159 C112 C113 N5 176.4(5)
C159 C112 C113 C114 -3.3(9)
C159 C160 C161 F14 -179.2(6)
C159 C160 C161 C162 0.3(11)
C160 C159 C164 F11 176.9(6)
C160 C159 C164 C163 -2.5(10)
C160 C161 C162 F13 179.9(6)
C160 C161 C162 C163 -2.5(11)
C161 C162 C163 F12 -177.9(7)
C161 C162 C163 C164 2.2(11)
C162 C163 C164 F11 -179.0(6)
C162 C163 C164 C159 0.4(11)
C164 C159 C160 F15 -178.1(6)
C164 C159 C160 C161 2.1(10)
